data_7134862
loop_
_publ_author_name
'Zhang, Yujie'
'Jia, Hongli'
'Yan, Bingzheng'
'Hou, Jian'
'Guo, Huifang'
'Li, Qi'
'Xin, Chengrui'
'Li, Simin'
'Dong, Jinrun'
'Shen, Hui'

_publ_section_title
;
 One-pot synthesis of atomically precise chiral PtAg<sub>4</sub>
 nanoclusters.
;
_journal_issue 72
_journal_name_full 'Chemical communications (Cambridge, England)'
_journal_page_first 13691
_journal_page_last 13694
_journal_paper_doi 10.1039/d5cc03572d
_journal_volume 61
_journal_year 2025
_chemical_absolute_configuration ad
_chemical_formula_moiety 'C116 H120 Ag4 Cl P8 Pt, 2(F6 Sb), 1.5(C4 H10 O), 0.5(C H2 Cl2)'
_chemical_formula_sum 'C122.5 H136 Ag4 Cl2 F12 O1.5 P8 Pt Sb2'
_chemical_formula_weight 3049.03
_space_group_crystal_system monoclinic
_space_group_IT_number 4
_space_group_name_Hall 'P 2yb'
_space_group_name_H-M_alt 'P 1 21 1'
_atom_sites_solution_hydrogens mixed
_audit_creation_date 2025-07-15
_audit_creation_method
;
Olex2 1.3
(compiled 2020.11.12 svn.r5f609507 for OlexSys, GUI svn.r6408)
;
_audit_update_record
;
2025-07-23 deposited with the CCDC.	2025-07-28 downloaded from the CCDC.
;
_cell_angle_alpha 90
_cell_angle_beta 102.2094(5)
_cell_angle_gamma 90
_cell_formula_units_Z 2
_cell_length_a 14.58810(8)
_cell_length_b 15.94377(8)
_cell_length_c 26.82398(14)
_cell_measurement_reflns_used 57510
_cell_measurement_temperature 99.99(10)
_cell_measurement_theta_max 65.7770
_cell_measurement_theta_min 2.8050
_cell_volume 6097.85(6)
_computing_cell_refinement 'CrysAlisPro 1.171.40.80a (Rigaku OD, 2020)'
_computing_data_collection 'CrysAlisPro 1.171.40.80a (Rigaku OD, 2020)'
_computing_data_reduction 'CrysAlisPro 1.171.40.80a (Rigaku OD, 2020)'
_computing_molecular_graphics 'Olex2 1.3 (Dolomanov et al., 2009)'
_computing_publication_material 'Olex2 1.3 (Dolomanov et al., 2009)'
_computing_structure_refinement 'SHELXL 2018/3 (Sheldrick, 2015)'
_computing_structure_solution SHELXT
_diffrn_ambient_environment N~2~
_diffrn_ambient_temperature 99.99(10)
_diffrn_detector 'Hybrid Pixel Array Detector'
_diffrn_detector_area_resol_mean 10.0000
_diffrn_detector_type HyPix
_diffrn_measured_fraction_theta_full 0.992
_diffrn_measured_fraction_theta_max 0.992
_diffrn_measurement_details
;
List of Runs (angles in degrees, time in seconds):

  # Type    Start    End  Width  t~exp~   \w     \q     \k     \f   Frames
#--------------------------------------------------------------------------
  1  \w    -56.00  32.00   0.50    2.00    --  -43.22  66.00 -46.00  176
  2  \w    -23.00  38.00   0.50    2.00    --  -43.22  19.00  90.00  122
  3  \w    -39.00 -12.00   0.50    3.00    --  -88.51  45.00 -60.00   54
  4  \w    -35.00 -10.00   0.50    3.00    --  -88.51  30.00-120.00   50
  5  \w    -34.00  -8.00   0.50    3.00    --  -88.51  30.00 -90.00   52
  6  \w    -34.00  -8.00   0.50    3.00    --  -88.51  30.00-150.00   52
  7  \w    -64.00 -38.00   0.50    3.00    --  -88.51  66.00 -46.00   52
  8  \w    -35.00  -9.00   0.50    3.00    --  -88.51  30.00 -30.00   52
  9  \w    -43.00  36.00   0.50    2.00    --  -43.22  38.00-150.00  158
 10  \w    -41.00 -15.00   0.50    3.00    --  -88.51 125.00-180.00   52
 11  \w    -74.00 -47.00   0.50    3.00    --  -88.51 125.00-180.00   54
 12  \w    -91.00 -17.00   0.50    3.00    --  -88.51 125.00  60.00  148
 13  \w    -42.00 -11.00   0.50    3.00    --  -88.51  45.00 150.00   62
 14  \w    -51.00 -11.00   0.50    3.00    --  -88.51  45.00  90.00   80
 15  \w    -88.00 -18.00   0.50    2.00    --  -43.22 -66.00 179.00  140
 16  \w    -94.00 -58.00   0.50    3.00    --  -88.51 -77.00  60.00   72
 17  \w   -107.00 -67.00   0.50    3.00    --  -88.51 -61.00 120.00   80
 18  \w   -118.00 -71.00   0.50    2.00    --  -43.22-125.00 -30.00   94
 19  \w   -117.00 -81.00   0.50    2.00    --  -43.22-125.00-150.00   72
 20  \w     35.00 101.00   0.50    2.00    --   44.78-125.00  30.00  132
 21  \w     64.00 103.00   0.50    3.00    --   90.07-125.00  30.00   78
 22  \w     55.00 113.00   0.50    3.00    --   90.07-125.00 -60.00  116
 23  \w     60.00 106.00   0.50    3.00    --   90.07-125.00-180.00   92
 24  \w     43.00 117.00   0.50    3.00    --   90.07-125.00-150.00  148
 25  \w     29.00  62.00   0.50    3.00    --   90.07 -61.00 -30.00   66
 26  \w     19.00 109.00   0.50    3.00    --   90.07 -94.00 -90.00  180
 27  \w     35.00 112.00   0.50    3.00    --   90.07-125.00  60.00  154
 28  \w     37.00  73.00   0.50    3.00    --   90.07 -66.00 179.00   72
 29  \w     13.00  39.00   0.50    3.00    --   90.07 -45.00  60.00   52
 30  \w     14.00  47.00   0.50    3.00    --   90.07 -45.00  30.00   66
 31  \w     18.00  50.00   0.50    3.00    --   90.07 -45.00 -30.00   64
 32  \w     72.00  97.00   0.50    2.00    --   44.78  66.00 -46.00   50
 33  \w     67.00 150.00   0.50    3.00    --   90.07  66.00 -46.00  166
 34  \w    129.00 154.00   0.50    3.00    --   90.07 125.00-150.00   50
 35  \w     96.00 121.00   0.50    3.00    --   90.07 125.00 150.00   50
 36  \w    -28.00   1.00   0.50    2.00    --   44.78 -66.00 179.00   58
 37  \w   -155.00 -65.00   0.50    3.00    --  -88.51 -66.00 179.00  180
 38  \w   -146.00-100.00   0.50    3.00    --  -88.51 -77.00  60.00   92
 39  \w   -158.00-117.00   0.50    3.00    --  -88.51 -61.00 120.00   82
;
_diffrn_measurement_device 'four-circle diffractometer'
_diffrn_measurement_device_type 'XtaLAB Synergy, Dualflex, HyPix'
_diffrn_measurement_method '\w scans'
_diffrn_orient_matrix_type 'CrysAlisPro convention (1999,Acta A55,543-557)'
_diffrn_orient_matrix_UB_11 -0.0748267000
_diffrn_orient_matrix_UB_12 0.0538285000
_diffrn_orient_matrix_UB_13 0.0177161000
_diffrn_orient_matrix_UB_21 -0.0072398000
_diffrn_orient_matrix_UB_22 -0.0659371000
_diffrn_orient_matrix_UB_23 0.0409922000
_diffrn_orient_matrix_UB_31 0.0776036000
_diffrn_orient_matrix_UB_32 0.0457276000
_diffrn_orient_matrix_UB_33 0.0381913000
_diffrn_radiation_monochromator mirror
_diffrn_radiation_probe x-ray
_diffrn_radiation_type 'Cu K\a'
_diffrn_radiation_wavelength 1.54184
_diffrn_reflns_av_R_equivalents 0.0391
_diffrn_reflns_av_unetI/netI 0.0276
_diffrn_reflns_Laue_measured_fraction_full 0.992
_diffrn_reflns_Laue_measured_fraction_max 0.992
_diffrn_reflns_limit_h_max 17
_diffrn_reflns_limit_h_min -17
_diffrn_reflns_limit_k_max 18
_diffrn_reflns_limit_k_min -18
_diffrn_reflns_limit_l_max 31
_diffrn_reflns_limit_l_min -31
_diffrn_reflns_number 64923
_diffrn_reflns_point_group_measured_fraction_full 0.930
_diffrn_reflns_point_group_measured_fraction_max 0.930
_diffrn_reflns_theta_full 65.782
_diffrn_reflns_theta_max 65.782
_diffrn_reflns_theta_min 3.099
_diffrn_source 'micro-focus sealed X-ray tube'
_diffrn_source_type 'PhotonJet (Cu) X-ray Source'
_exptl_absorpt_coefficient_mu 12.537
_exptl_absorpt_correction_T_max 1.00000
_exptl_absorpt_correction_T_min 0.58278
_exptl_absorpt_correction_type multi-scan
_exptl_absorpt_process_details
;
CrysAlisPro 1.171.40.80a (Rigaku Oxford Diffraction, 2020)
Empirical absorption correction using spherical harmonics,
 implemented in SCALE3 ABSPACK scaling algorithm.
;
_exptl_crystal_colour 'clear yellowish yellow'
_exptl_crystal_colour_lustre clear
_exptl_crystal_colour_modifier yellowish
_exptl_crystal_colour_primary yellow
_exptl_crystal_density_diffrn 1.661
_exptl_crystal_description block
_exptl_crystal_F_000 3026
_exptl_crystal_size_max 0.271
_exptl_crystal_size_mid 0.166
_exptl_crystal_size_min 0.138
_refine_diff_density_max 0.919
_refine_diff_density_min -1.393
_refine_diff_density_rms 0.105
_refine_ls_abs_structure_details
;
 Flack x determined using 8374 quotients [(I+)-(I-)]/[(I+)+(I-)]
 (Parsons, Flack and Wagner, Acta Cryst. B69 (2013) 249-259).
;
_refine_ls_abs_structure_Flack -0.012(3)
_refine_ls_extinction_method none
_refine_ls_goodness_of_fit_ref 1.024
_refine_ls_hydrogen_treatment constr
_refine_ls_matrix_type full
_refine_ls_number_parameters 1797
_refine_ls_number_reflns 19678
_refine_ls_number_restraints 1975
_refine_ls_restrained_S_all 1.073
_refine_ls_R_factor_all 0.0344
_refine_ls_R_factor_gt 0.0340
_refine_ls_shift/su_max 0.000
_refine_ls_shift/su_mean 0.000
_refine_ls_structure_factor_coef Fsqd
_refine_ls_weighting_details 'w=1/[\s^2^(Fo^2^)+(0.0596P)^2^+11.6943P] where P=(Fo^2^+2Fc^2^)/3'
_refine_ls_weighting_scheme calc
_refine_ls_wR_factor_gt 0.0899
_refine_ls_wR_factor_ref 0.0901
_reflns_Friedel_coverage 0.803
_reflns_Friedel_fraction_full 0.863
_reflns_Friedel_fraction_max 0.863
_reflns_number_gt 19407
_reflns_number_total 19678
_reflns_threshold_expression 'I > 2\s(I)'
_cod_data_source_file d5cc03572d2.cif
_cod_data_source_block xl-2-1214-c2
_cod_depositor_comments 'Adding full bibliography for 7134862--7134863.cif.'
_cod_original_formula_sum 'C122.50 H136 Ag4 Cl2 F12 O1.50 P8 Pt Sb2'
_cod_database_code 7134862
_shelx_shelxl_version_number 2018/3
_shelx_space_group_comment
;
The symmetry employed for this shelxl refinement is uniquely defined
by the following loop, which should always be used as a source of
symmetry information in preference to the above space-group names.
They are only intended as comments.
;
_shelx_estimated_absorpt_t_max 0.277
_shelx_estimated_absorpt_t_min 0.132
_reflns_odcompleteness_completeness 99.98
_reflns_odcompleteness_iscentric 1
_reflns_odcompleteness_theta 61.08
_olex2_refinement_description
;
1. Fixed Uiso
 At 1.2 times of:
  All C(H) groups, All C(H,H) groups
 At 1.5 times of:
  All C(H,H,H) groups
2. Restrained distances
 Sb1-F1 = Sb1-F2 = Sb1-F11 = Sb1-F13
 1.88 with sigma of 0.02
 Sb1-F10 = Sb1-F12
 1.87 with sigma of 0.02
 Sb2-F3 = Sb2-F4 = Sb2-F6 = Sb2-F8
 1.88 with sigma of 0.02
 Sb2-F5 = Sb2-F7
 1.87 with sigma of 0.02
 C1N-C1O = C1O-C1P
 1.36 with sigma of 0.02
 C1M-C1R
 1.38 with sigma of 0.02
 C20-C02E = C03O-C02E
 1.52 with sigma of 0.01
 C1M-C1N = C1P-C1Q = C1Q-C1R
 1.37 with sigma of 0.02
 Cl3-Cl4
 2.916 with sigma of 0.03
 Cl3-C13 = Cl4-C13
 1.77 with sigma of 0.01
 C6-C14
 1.52 with sigma of 0.01
 Cl4-C13
 1.77 with sigma of 0.02
 O2-C15 = O2-C14
 1.42 with sigma of 0.01
 Cl3-C13
 1.78 with sigma of 0.02
 C1A-C1B = C1D-C1E = C1E-C1F
 1.37 with sigma of 0.02
 C1G-C1L
 1.38 with sigma of 0.02
 C1H-C1I = C1I-C1J
 1.36 with sigma of 0.02
 C15-C19
 1.5 with sigma of 0.02
 C1G-C1H = C1J-C1K = C1K-C1L
 1.37 with sigma of 0.02
 C1A-C1F
 1.38 with sigma of 0.02
 C1B-C1C = C1C-C1D
 1.36 with sigma of 0.02
 Cl3-Cl4
 2.92 with sigma of 0.04
 C1N-C1P
 2.36 with sigma of 0.04
 C1M-C1O = C1O-C1Q = C1P-C1R
 2.37 with sigma of 0.04
 C1M-C1Q
 2.38 with sigma of 0.04
 O2-C6 = O2-C19
 2.4 with sigma of 0.04
 C1A-C1E
 2.38 with sigma of 0.04
 C1A-C1C = C1C-C1E = C1D-C1F
 2.37 with sigma of 0.04
 C1G-C1K
 2.38 with sigma of 0.04
 C1H-C1J
 2.36 with sigma of 0.04
 C1G-C1I = C1I-C1K = C1J-C1L
 2.37 with sigma of 0.04
 C15-C14
 2.4 with sigma of 0.01
 C1B-C1D
 2.36 with sigma of 0.04
 F1-F2 \\sim F1-F10 \\sim F1-F11 \\sim F1-F12 \\sim F2-F10 \\sim F2-F12 \\sim
F2-F13 \\sim F10-F11 \\sim F10-
 F13 \\sim F11-F12 \\sim F11-F13 \\sim F12-F13
 with sigma of 0.04
 Sb1-F1 \\sim Sb1-F2 \\sim Sb1-F10 \\sim Sb1-F11 \\sim Sb1-F12 \\sim Sb1-F13
 with sigma of 0.02
 Sb2-F3 \\sim Sb2-F4 \\sim Sb2-F5 \\sim Sb2-F6 \\sim Sb2-F7 \\sim Sb2-F8
 with sigma of 0.02
 F3-F4 \\sim F3-F5 \\sim F3-F6 \\sim F3-F7 \\sim F4-F5 \\sim F4-F7 \\sim F4-F8
\\sim F5-F6 \\sim F5-F8 \\sim F6-F7
 \\sim F6-F8 \\sim F7-F8
 with sigma of 0.04
 C1M-C1N \\sim C1N-C1O \\sim C1O-C1P \\sim C1P-C1Q \\sim C1Q-C1R \\sim C1R-C1M
 with sigma of 0.02
 C6-C14 \\sim C15-C19
 with sigma of 0.02
 C1M-C1Q \\sim C1M-C1O \\sim C1Q-C1O \\sim C1P-C1N \\sim C1P-C1R \\sim C1R-C1N
 with sigma of 0.04
 O2-C14 \\sim O2-C15
 with sigma of 0.02
 C6-O2 \\sim O2-C19
 with sigma of 0.04
 C1A-C1E \\sim C1A-C1C \\sim C1E-C1C \\sim C1D-C1B \\sim C1D-C1F \\sim C1F-C1B
 with sigma of 0.04
 C1A-C1B \\sim C1B-C1C \\sim C1C-C1D \\sim C1D-C1E \\sim C1E-C1F \\sim C1F-C1A
 with sigma of 0.02
 C1G-C1K \\sim C1G-C1I \\sim C1K-C1I \\sim C1J-C1H \\sim C1J-C1L \\sim C1L-C1H
 with sigma of 0.04
 C1G-C1H \\sim C1H-C1I \\sim C1I-C1J \\sim C1J-C1K \\sim C1K-C1L \\sim C1L-C1G
 with sigma of 0.02
3. Restrained planarity
 C1M, C1N, C1O, C1P, C1Q, C1R
 with sigma of 0.1
 C1D, C1E, C1F, C1A, C1B, C1C, P0E
 with sigma of 0.1
 C1A, C1B, C1C, C1D, C1E, C1F
 with sigma of 0.1
 C1G, C1H, C1I, C1J, C1K, C1L
 with sigma of 0.1
 C1I, C1H, C1G, C1L, C1K, C1J, P0F
 with sigma of 0.1
 C1O, C1P, C1Q, C1R, C1M, C1N, P0G
 with sigma of 0.1
4. Uiso/Uaniso restraints and constraints
Sb1 \\sim F1 \\sim F2 \\sim F10 \\sim F11 \\sim F12 \\sim F13: within 2A with
sigma of 0.04 and sigma for terminal atoms of 0.08 within 2A
Sb2 \\sim F3 \\sim F4 \\sim F5 \\sim F6 \\sim F7 \\sim F8: within 2A with sigma
of 0.04 and sigma for terminal atoms of 0.08 within 2A
C1M \\sim C1N \\sim C1O \\sim C1P \\sim C1Q \\sim C1R: within 2A with sigma of
0.04 and sigma for terminal atoms of 0.08 within 2A
C20 \\sim C03O: within 1.7A with sigma of 0.01 and sigma for terminal atoms of
0.02 within 1.7A
O2 \\sim C6 \\sim C14 \\sim C15 \\sim C19: within 2A with sigma of 0.04 and
sigma for terminal atoms of 0.08 within 2A
Cl3 \\sim Cl4 \\sim C13: within 2A with sigma of 0.04 and sigma for terminal
atoms of 0.08 within 2A
C1A \\sim C1B \\sim C1C \\sim C1D \\sim C1E \\sim C1F: within 2A with sigma of
0.04 and sigma for terminal atoms of 0.08 within 2A
C1G \\sim C1H \\sim C1I \\sim C1J \\sim C1K \\sim C1L: within 2A with sigma of
0.04 and sigma for terminal atoms of 0.08 within 2A
Uanis(F03U) \\sim Ueq, Uanis(F00H) \\sim Ueq, Uanis(F00V) \\sim Ueq,
Uanis(F03J) \\sim Ueq, Uanis(F03V) \\sim Ueq, Uanis(F03Y) \\sim Ueq: with sigma
of 0.01 and sigma for terminal atoms of 0.01
Uanis(F02Q) \\sim Ueq, Uanis(Sb07) \\sim Ueq, Uanis(F02S) \\sim Ueq,
Uanis(F038) \\sim Ueq, Uanis(F03K) \\sim Ueq, Uanis(F03M) \\sim Ueq, Uanis(F9)
\\sim Ueq: with sigma of 0.01 and sigma for terminal atoms of 0.01
Uanis(C03R) \\sim Ueq, Uanis(C03S) \\sim Ueq, Uanis(C033) \\sim Ueq,
Uanis(C032) \\sim Ueq, Uanis(C028) \\sim Ueq, Uanis(C03N) \\sim Ueq: with sigma
of 0.01 and sigma for terminal atoms of 0.01
Uanis(F13) \\sim Ueq, Uanis(Sb1) \\sim Ueq, Uanis(F2) \\sim Ueq, Uanis(F10)
\\sim Ueq, Uanis(F12) \\sim Ueq, Uanis(F11) \\sim Ueq, Uanis(F1) \\sim Ueq:
with sigma of 0.01 and sigma for terminal atoms of 0.01
Uanis(Ag5) \\sim Ueq, Uanis(Pt3) \\sim Ueq, Uanis(Ag4) \\sim Ueq, Uanis(Ag3)
\\sim Ueq: with sigma of 0.001 and sigma for terminal atoms of 0.001
Uanis(C03O) \\sim Ueq, Uanis(C02E) \\sim Ueq, Uanis(C03D) \\sim Ueq,
Uanis(C031) \\sim Ueq, Uanis(C03H) \\sim Ueq, Uanis(C20) \\sim Ueq: with sigma
of 0.01 and sigma for terminal atoms of 0.01
Uanis(F5) \\sim Ueq, Uanis(Sb2) \\sim Ueq, Uanis(F8) \\sim Ueq, Uanis(F7) \\sim
Ueq, Uanis(F6) \\sim Ueq, Uanis(F4) \\sim Ueq, Uanis(F3) \\sim Ueq: with sigma
of 0.01 and sigma for terminal atoms of 0.01
Uanis(C8) \\sim Ueq, Uanis(C17) \\sim Ueq, Uanis(C16) \\sim Ueq, Uanis(C03G)
\\sim Ueq, Uanis(C03Q) \\sim Ueq, Uanis(C10) \\sim Ueq: with sigma of 0.01 and
sigma for terminal atoms of 0.01
Uanis(C19) \\sim Ueq, Uanis(C15) \\sim Ueq, Uanis(O2) \\sim Ueq, Uanis(C14)
\\sim Ueq, Uanis(C6) \\sim Ueq: with sigma of 0.01 and sigma for terminal atoms
of 0.01
Uanis(Cl3) \\sim Ueq, Uanis(C13) \\sim Ueq, Uanis(Cl4) \\sim Ueq: with sigma of
0.01 and sigma for terminal atoms of 0.01
Uanis(C11) \\sim Ueq, Uanis(C03L) \\sim Ueq, Uanis(C035) \\sim Ueq, Uanis(C03E)
\\sim Ueq, Uanis(C4) \\sim Ueq, Uanis(C7) \\sim Ueq: with sigma of 0.01 and
sigma for terminal atoms of 0.01
Uanis(C1F) \\sim Ueq, Uanis(C1A) \\sim Ueq, Uanis(C1B) \\sim Ueq, Uanis(C1C)
\\sim Ueq, Uanis(C1D) \\sim Ueq, Uanis(C1E) \\sim Ueq: with sigma of 0.01 and
sigma for terminal atoms of 0.01
Uanis(C1AA) \\sim Ueq, Uanis(C12) \\sim Ueq, Uanis(C0AA) \\sim Ueq, Uanis(C5)
\\sim Ueq, Uanis(C03I) \\sim Ueq, Uanis(C9) \\sim Ueq: with sigma of 0.01 and
sigma for terminal atoms of 0.01
Uanis(C18) \\sim Ueq, Uanis(C37) \\sim Ueq, Uanis(C3) \\sim Ueq, Uanis(C2)
\\sim Ueq, Uanis(C24) \\sim Ueq, Uanis(C1) \\sim Ueq: with sigma of 0.01 and
sigma for terminal atoms of 0.01
Uanis(C03T) \\sim Ueq, Uanis(C02Z) \\sim Ueq, Uanis(C024) \\sim Ueq,
Uanis(C02A) \\sim Ueq, Uanis(C034) \\sim Ueq, Uanis(C02R) \\sim Ueq: with sigma
of 0.01 and sigma for terminal atoms of 0.01
Uanis(C011) \\sim Ueq, Uanis(C01W) \\sim Ueq, Uanis(C022) \\sim Ueq,
Uanis(C02K) \\sim Ueq, Uanis(C020) \\sim Ueq, Uanis(C013) \\sim Ueq: with sigma
of 0.01 and sigma for terminal atoms of 0.01
Uanis(C01P) \\sim Ueq, Uanis(C027) \\sim Ueq: with sigma of 0.01 and sigma for
terminal atoms of 0.01
Uanis(C02U) \\sim Ueq, Uanis(C02T) \\sim Ueq, Uanis(C02N) \\sim Ueq,
Uanis(C00R) \\sim Ueq, Uanis(C037) \\sim Ueq, Uanis(C03F) \\sim Ueq: with sigma
of 0.01 and sigma for terminal atoms of 0.01
Uanis(C1G) \\sim Ueq, Uanis(C1L) \\sim Ueq, Uanis(C1K) \\sim Ueq, Uanis(C1H)
\\sim Ueq, Uanis(C1I) \\sim Ueq, Uanis(C1J) \\sim Ueq: with sigma of 0.01 and
sigma for terminal atoms of 0.01
Uanis(C1O) \\sim Ueq, Uanis(C1P) \\sim Ueq, Uanis(C1Q) \\sim Ueq, Uanis(C1R)
\\sim Ueq, Uanis(C1M) \\sim Ueq, Uanis(C1N) \\sim Ueq: with sigma of 0.01 and
sigma for terminal atoms of 0.01
5. Rigid body (RIGU) restrains
 P0F, C03I, C03E, C4, C7, C11, C03L, C035, C9, C1AA, C12, C0AA, C5, C02E, C03O,
  C03D, C03H, C031, C028, C033, C032, C03S, C03R, C03N, C00U, C01C, C02G, C02J,
 C036, C039, P0G, C18, C37, C3, C2, C24, C1, C20
 with sigma for 1-2 distances of 0.001 and sigma for 1-3 distances of 0.001
 F02Q, Sb07, F02S, F038, F03K, F03M, F9
 with sigma for 1-2 distances of 0.001 and sigma for 1-3 distances of 0.001
 F2, Sb1, F1, F10, F11, F12, F13, F00V, Sb06, F00H, F03J, F03U, F03V, F03Y
 with sigma for 1-2 distances of 0.001 and sigma for 1-3 distances of 0.001
 Ag5, Ag4, Ag05, Pt3, Pt01, Ag1, Ag2, Ag3
 with sigma for 1-2 distances of 0.001 and sigma for 1-3 distances of 0.001
 Sb2, F3, F4, F5, F6, F7, F8
 with sigma for 1-2 distances of 0.001 and sigma for 1-3 distances of 0.001
 C8, C17, C16, C03G, C03Q, C10
 with sigma for 1-2 distances of 0.001 and sigma for 1-3 distances of 0.001
 C1M, C1N, C1O, C1P, C1Q, C1R
 with sigma for 1-2 distances of 0.004 and sigma for 1-3 distances of 0.004
 C19, C15, O2, C14, C6
 with sigma for 1-2 distances of 0.001 and sigma for 1-3 distances of 0.001
 Cl3, Cl4, C13
 with sigma for 1-2 distances of 0.001 and sigma for 1-3 distances of 0.001
 C1A, C1B, C1C, C1D, C1E, C1F
 with sigma for 1-2 distances of 0.001 and sigma for 1-3 distances of 0.001
 C1G, C1H, C1I, C1J, C1K, C1L
 with sigma for 1-2 distances of 0.004 and sigma for 1-3 distances of 0.004
 C00S, C014, C01I, C00W, C01Z, C01F
 with sigma for 1-2 distances of 0.004 and sigma for 1-3 distances of 0.004
6. Others
 Sof(Ag4)=Sof(Pt3)=Sof(Ag5)=Sof(Ag3)=1-FVAR(1)
 Sof(Pt01)=Sof(Ag2)=Sof(Ag1)=Sof(Ag05)=FVAR(1)
 Sof(C2)=Sof(H2A)=Sof(C3)=Sof(H3A)=Sof(C1)=Sof(H1A)=Sof(C18)=Sof(H18)=Sof(C24)=
 Sof(C37)=Sof(H37)=1-FVAR(2)
 Sof(C03I)=Sof(C9)=Sof(H9)=Sof(C1AA)=Sof(H1AA)=Sof(C12)=Sof(H12)=Sof(C0AA)=
 Sof(H0AA)=Sof(C5)=Sof(H5)=FVAR(2)
 Sof(Sb2)=Sof(F3)=Sof(F4)=Sof(F5)=Sof(F6)=Sof(F7)=Sof(F8)=1-FVAR(3)
 Sof(Sb07)=Sof(F02Q)=Sof(F02S)=Sof(F038)=Sof(F03K)=Sof(F03M)=Sof(F9)=FVAR(3)
 Sof(Sb1)=Sof(F1)=Sof(F2)=Sof(F10)=Sof(F11)=Sof(F12)=Sof(F13)=1-FVAR(4)
 Sof(Sb06)=Sof(F00H)=Sof(F00V)=Sof(F03J)=Sof(F03U)=Sof(F03V)=Sof(F03Y)=FVAR(4)
 Sof(C1A)=Sof(H1AB)=Sof(C1B)=Sof(H1B)=Sof(C1C)=Sof(H1C)=Sof(C1D)=Sof(C1E)=
 Sof(H1E)=Sof(C1F)=Sof(H1F)=1-FVAR(5)
 Sof(C03G)=Sof(C03Q)=Sof(H03Q)=Sof(C10)=Sof(H10)=Sof(C8)=Sof(H8)=Sof(C17)=
 Sof(H17)=Sof(C16)=Sof(H16)=FVAR(5)
 Sof(C1G)=Sof(H1G)=Sof(C1H)=Sof(H1H)=Sof(C1I)=Sof(C1J)=Sof(H1J)=Sof(C1K)=
 Sof(H1K)=Sof(C1L)=Sof(H1L)=1-FVAR(6)
 Sof(C035)=Sof(H035)=Sof(C03E)=Sof(C03L)=Sof(H03L)=Sof(C4)=Sof(H4)=Sof(C7)=
 Sof(H7)=Sof(C11)=Sof(H11)=FVAR(6)
 Sof(H02I)=Sof(C20)=Sof(H20A)=Sof(H20B)=Sof(H20C)=1-FVAR(7)
 Sof(H02H)=Sof(C03O)=Sof(H03G)=Sof(H03I)=Sof(H03J)=FVAR(7)
 Sof(C1M)=Sof(H1M)=Sof(C1N)=Sof(H1N)=Sof(C1O)=Sof(H1O)=Sof(C1P)=Sof(H1P)=
 Sof(C1Q)=Sof(H1Q)=Sof(C1R)=1-FVAR(8)
 Sof(C028)=Sof(C032)=Sof(H032)=Sof(C033)=Sof(H033)=Sof(C03N)=Sof(H03N)=
 Sof(C03R)=Sof(H03R)=Sof(C03S)=Sof(H03S)=FVAR(8)
 Fixed Sof: Cl3(0.5) Cl4(0.5) C13(0.5) H13A(0.5) H13B(0.5) O2(0.5) C6(0.5)
 H6A(0.5) H6B(0.5) H6C(0.5) C14(0.5) H14A(0.5) H14B(0.5) C15(0.5) H15A(0.5)
 H15B(0.5) C19(0.5) H19A(0.5) H19B(0.5) H19C(0.5)
7.a Riding coordinates:
 C6(H6A,H6B,H6C)
7.b Ternary CH refined with riding coordinates:
 C00O(H00O), C00P(H00P), C00X(H00X), C012(H012), C01P(H01S), C01R(H01U),
 C02E(H02H), C02E(H02I), C03H(H03H)
7.c Secondary CH2 refined with riding coordinates:
 C00L(H00A,H00B), C00M(H00C,H00D), C02P(H02R,H02S), C03A(H03K,H03M), C03B(H03O,
 H03P), C03D(H03D,H03E), C13(H13A,H13B), C14(H14A,H14B), C15(H15A,H15B)
7.d Aromatic/amide H refined with riding coordinates:
 C00K(H00K), C00N(H00N), C00S(H00S), C00W(H00W), C010(H010), C011(H011),
 C014(H014), C015(H015), C016(H016), C01A(H01A), C01C(H01C), C01D(H01D),
 C01E(H01E), C01F(H01F), C01H(H01I), C01I(H01J), C01J(H01K), C01L(H01O),
 C01M(H01P), C01N(H01Q), C01O(H01R), C01Q(H01T), C01T(H01Y), C01U(H01Z),
 C01V(H01), C01W(H1), C01X(H2), C01Y(H3), C020(H020), C021(H021), C022(H022),
 C023(H023), C024(H024), C026(H026), C029(H029), C02A(H02D), C02B(H02E),
 C02C(H02F), C02D(H02G), C02F(H02J), C02G(H02K), C02J(H02L), C02K(H02M),
 C02L(H02N), C02M(H02O), C02N(H02P), C02O(H02Q), C02R(H02T), C02T(H02U),
 C02U(H02V), C02W(H02W), C02X(H02X), C02Y(H02Y), C02Z(H02Z), C030(H030),
 C032(H032), C033(H033), C035(H035), C036(H036), C037(H037), C039(H039),
 C03F(H03F), C03Q(H03Q), C10(H10), C8(H8), C17(H17), C16(H16), C9(H9),
 C1AA(H1AA), C12(H12), C0AA(H0AA), C5(H5), C03L(H03L), C03N(H03N), C03R(H03R),
 C03S(H03S), C03T(H03T), C4(H4), C7(H7), C11(H11), C2(H2A), C3(H3A), C1(H1A),
 C18(H18), C37(H37), C1A(H1AB), C1B(H1B), C1C(H1C), C1E(H1E), C1F(H1F),
 C1G(H1G), C1H(H1H), C1J(H1J), C1K(H1K), C1L(H1L), C1M(H1M), C1N(H1N), C1O(H1O),
  C1P(H1P), C1Q(H1Q)
7.e Fitted hexagon refined as free rotating group:
 C03G(C03Q,C10,C8,C17,C16), C03I(C9,C1AA,C12,C0AA,C5)
7.f Idealised Me refined as rotating group:
 C00Q(H00E,H00F,H00G), C00T(H00H,H00I,H00J), C01G(H01B,H01G,H01H), C01K(H01L,
 H01M,H01N), C01S(H01V,H01W,H01X), C025(H02,H,HA), C027(H02A,H02B,H02C),
 C02V(H6,HB,HC), C031(H03A,H03B,H03C), C03O(H03G,H03I,H03J), C19(H19A,H19B,
 H19C), C20(H20A,H20B,H20C)
;
_olex2_submission_special_instructions 'No special instructions were received'
_oxdiff_exptl_absorpt_empirical_details
;
Empirical correction (ABSPACK) includes:
- Absorption correction using spherical harmonics
- Frame scaling
;
_oxdiff_exptl_absorpt_empirical_full_max 2.190
_oxdiff_exptl_absorpt_empirical_full_min 0.621

loop_
_space_group_symop_operation_xyz
'x, y, z'
'-x, y+1/2, -z'

loop_
_atom_site_label
_atom_site_type_symbol
_atom_site_fract_x
_atom_site_fract_y
_atom_site_fract_z
_atom_site_U_iso_or_equiv
_atom_site_adp_type
_atom_site_occupancy
_atom_site_site_symmetry_order
_atom_site_calc_flag
_atom_site_refinement_flags_posn
_atom_site_refinement_flags_adp
_atom_site_refinement_flags_occupancy
_atom_site_disorder_assembly
_atom_site_disorder_group
Pt01 Pt 0.59737(5) 0.47570(3) 0.31299(2) 0.02325(14) Uani 0.885(2) 1 d . . P A 1
Ag02 Ag 0.29459(3) 0.11775(3) 0.20894(2) 0.02133(12) Uani 1 1 d . . . . .
Ag2 Ag 0.42607(6) 0.41005(6) 0.27119(4) 0.0237(2) Uani 0.885(2) 1 d . . P A 1
Ag1 Ag 0.57633(5) 0.29676(5) 0.30528(3) 0.02210(18) Uani 0.885(2) 1 d . . P A 1
Ag05 Ag 0.57824(4) 0.39921(5) 0.22132(2) 0.0230(2) Uani 0.885(2) 1 d . . P A 1
Sb06 Sb 0.1541(3) 0.2606(3) -0.08046(17) 0.0308(7) Uani 0.541(13) 1 d . . P B 1
Sb07 Sb 0.19550(17) 0.36786(17) 0.51409(19) 0.0436(8) Uani 0.533(11) 1 d . U P C 1
P08 P 0.60980(14) 0.32084(13) 0.14846(7) 0.0255(4) Uani 1 1 d . . . . .
P09 P 0.33908(13) 0.00351(12) 0.27299(7) 0.0229(4) Uani 1 1 d . . . . .
P0A P 0.13116(12) 0.16418(12) 0.20827(7) 0.0193(4) Uani 1 1 d . . . . .
Cl0B Cl 0.40680(12) 0.24598(11) 0.24765(7) 0.0288(4) Uani 1 1 d . . . . .
P0C P 0.27261(13) 0.46600(12) 0.27046(7) 0.0239(4) Uani 1 1 d . . . . .
P0D P 0.33657(13) 0.08395(13) 0.12644(7) 0.0233(4) Uani 1 1 d . . . . .
P0E P 0.64621(13) 0.18230(14) 0.36101(7) 0.0276(4) Uani 1 1 d . . . . .
P0F P 0.63669(14) 0.54301(13) 0.38840(7) 0.0276(4) Uani 1 1 d . . . . .
P0G P 0.64549(15) 0.57864(14) 0.26355(7) 0.0295(4) Uani 1 1 d . . . . .
F00H F 0.2399(15) 0.2675(14) -0.0192(6) 0.082(5) Uani 0.541(13) 1 d . U P B 1
O00I O 0.3015(5) 0.6124(5) -0.0050(2) 0.0462(16) Uani 1 1 d . . . . .
C00J C 0.6841(5) 0.2301(5) 0.1691(3) 0.0249(16) Uani 1 1 d . . . . .
C00K C 0.0703(7) 0.2903(6) 0.0728(3) 0.041(2) Uani 1 1 d . . . . .
H00K H 0.105203 0.315385 0.050535 0.049 Uiso 1 1 calc R U . . .
C00L C 0.1745(5) 0.3201(5) 0.2459(3) 0.0206(15) Uani 1 1 d . . . . .
H00A H 0.233407 0.301522 0.236569 0.025 Uiso 1 1 calc R U . . .
H00B H 0.136292 0.348874 0.215906 0.025 Uiso 1 1 calc R U . . .
C00M C 0.5044(5) 0.0708(5) 0.3270(3) 0.0273(17) Uani 1 1 d . . . . .
H00C H 0.476789 0.083814 0.356835 0.033 Uiso 1 1 calc R U . . .
H00D H 0.484791 0.115522 0.301406 0.033 Uiso 1 1 calc R U . . .
C00N C 0.5045(5) 0.0061(5) 0.1685(3) 0.0276(16) Uani 1 1 d . . . . .
H00N H 0.510418 0.049796 0.193078 0.033 Uiso 1 1 calc R U . . .
C00O C 0.1989(5) 0.3836(5) 0.2901(3) 0.0222(15) Uani 1 1 d . . . . .
H00O H 0.139784 0.409356 0.296273 0.027 Uiso 1 1 calc R U . . .
C00P C 0.1206(5) 0.2419(4) 0.2579(3) 0.0190(14) Uani 1 1 d . . . . .
H00P H 0.154704 0.219081 0.291394 0.023 Uiso 1 1 calc R U . . .
C00Q C 0.4805(6) -0.0859(6) 0.3425(4) 0.039(2) Uani 1 1 d . . . . .
H00E H 0.453428 -0.071698 0.371855 0.058 Uiso 1 1 calc R U . . .
H00F H 0.548005 -0.095677 0.353940 0.058 Uiso 1 1 calc R U . . .
H00G H 0.450487 -0.136783 0.326126 0.058 Uiso 1 1 calc R U . . .
C00R C 0.2111(6) 0.4959(5) 0.2067(3) 0.0309(19) Uani 1 1 d . U . . .
C00S C 0.0026(5) -0.0213(6) 0.2747(4) 0.0386(19) Uani 1 1 d . . . . .
H00S H -0.004347 -0.036692 0.307932 0.046 Uiso 1 1 calc R U . . .
C00T C 0.0214(5) 0.2645(6) 0.2633(3) 0.0309(17) Uani 1 1 d . . . . .
H00H H -0.011658 0.292877 0.232237 0.046 Uiso 1 1 calc R U . . .
H00I H 0.024635 0.301855 0.292614 0.046 Uiso 1 1 calc R U . . .
H00J H -0.012529 0.213248 0.268455 0.046 Uiso 1 1 calc R U . . .
C00U C 0.5844(6) 0.5864(6) 0.1968(3) 0.0347(16) Uani 1 1 d . . . . .
F00V F 0.0664(11) 0.2559(10) -0.1421(5) 0.066(4) Uani 0.541(13) 1 d . U P B 1
C00W C 0.0214(6) 0.0232(5) 0.1774(4) 0.0323(18) Uani 1 1 d . . . . .
H00W H 0.027810 0.038008 0.144002 0.039 Uiso 1 1 calc R U . . .
C00X C 0.6125(5) 0.0724(5) 0.3441(3) 0.0297(17) Uani 1 1 d . . . . .
H00X H 0.631707 0.036428 0.375126 0.036 Uiso 1 1 calc R U . . .
C00Z C 0.3019(6) -0.0959(5) 0.2421(3) 0.0292(17) Uani 1 1 d . . . . .
C010 C 0.1158(6) 0.2494(5) 0.1167(3) 0.0290(17) Uani 1 1 d . . . . .
H010 H 0.182381 0.246586 0.124450 0.035 Uiso 1 1 calc R U . . .
C011 C 0.2781(5) 0.0942(5) 0.3470(3) 0.0262(16) Uani 1 1 d . U . . .
H011 H 0.304783 0.140048 0.332474 0.031 Uiso 1 1 calc R U . . .
C012 C 0.3780(5) 0.1674(5) 0.0876(3) 0.0270(16) Uani 1 1 d . . . . .
H012 H 0.328115 0.211264 0.079479 0.032 Uiso 1 1 calc R U . . .
C013 C 0.2817(5) 0.0139(5) 0.3267(3) 0.0277(17) Uani 1 1 d . U . . .
C014 C -0.0336(6) -0.0722(6) 0.2339(5) 0.047(2) Uani 1 1 d . . . . .
H014 H -0.064491 -0.122825 0.239267 0.057 Uiso 1 1 calc R U . . .
C015 C 0.7299(5) 0.2251(6) 0.2203(3) 0.0318(18) Uani 1 1 d . . . . .
H015 H 0.719549 0.267233 0.243562 0.038 Uiso 1 1 calc R U . . .
C016 C 0.1720(5) 0.0876(6) 0.0497(3) 0.0310(18) Uani 1 1 d . . . . .
H016 H 0.192885 0.140210 0.039845 0.037 Uiso 1 1 calc R U . . .
C017 C 0.4236(5) 0.0013(5) 0.1295(3) 0.0259(16) Uani 1 1 d . . . . .
C018 C 0.6880(6) 0.3822(5) 0.1176(3) 0.0295(17) Uani 1 1 d . . . . .
C019 C 0.0658(6) 0.2125(5) 0.1494(3) 0.0242(16) Uani 1 1 d . . . . .
C01A C 0.6780(7) 0.3964(6) 0.0660(3) 0.0382(19) Uani 1 1 d . . . . .
H01A H 0.625442 0.374021 0.042740 0.046 Uiso 1 1 calc R U . . .
C01C C 0.6294(8) 0.5916(7) 0.1556(3) 0.044(2) Uani 1 1 d . . . . .
H01C H 0.695888 0.589866 0.161448 0.053 Uiso 1 1 calc R U . . .
C01D C -0.0308(6) 0.2186(6) 0.1380(3) 0.0327(18) Uani 1 1 d . . . . .
H01D H -0.065942 0.194328 0.160425 0.039 Uiso 1 1 calc R U . . .
C01E C 0.2815(8) 0.7061(6) 0.3219(4) 0.047(2) Uani 1 1 d . . . . .
H01E H 0.303583 0.758082 0.311749 0.056 Uiso 1 1 calc R U . . .
C01F C 0.0494(5) 0.0523(5) 0.2678(3) 0.0274(16) Uani 1 1 d . . . . .
H01F H 0.074750 0.086916 0.296204 0.033 Uiso 1 1 calc R U . . .
C01G C 0.6615(6) 0.0408(7) 0.3025(4) 0.038(2) Uani 1 1 d . . . . .
H01B H 0.641180 0.074479 0.271521 0.057 Uiso 1 1 calc R U . . .
H01G H 0.645093 -0.018098 0.294930 0.057 Uiso 1 1 calc R U . . .
H01H H 0.729588 0.045946 0.314300 0.057 Uiso 1 1 calc R U . . .
C01H C 0.2077(6) -0.1187(5) 0.2304(3) 0.0331(18) Uani 1 1 d . . . . .
H01I H 0.163628 -0.084980 0.242712 0.040 Uiso 1 1 calc R U . . .
C01I C -0.0256(7) -0.0504(6) 0.1851(5) 0.047(2) Uani 1 1 d . . . . .
H01J H -0.051930 -0.085320 0.156981 0.057 Uiso 1 1 calc R U . . .
C01J C 0.7679(7) 0.4159(6) 0.1506(4) 0.041(2) Uani 1 1 d . . . . .
H01K H 0.775918 0.407071 0.186254 0.049 Uiso 1 1 calc R U . . .
C01K C 0.4410(6) 0.3548(6) 0.0838(3) 0.037(2) Uani 1 1 d . . . . .
H01L H 0.412396 0.369977 0.112530 0.056 Uiso 1 1 calc R U . . .
H01M H 0.391931 0.337506 0.054782 0.056 Uiso 1 1 calc R U . . .
H01N H 0.474584 0.403356 0.074151 0.056 Uiso 1 1 calc R U . . .
C01L C 0.2400(7) -0.2382(6) 0.1821(4) 0.045(2) Uani 1 1 d . . . . .
H01O H 0.219243 -0.286775 0.162386 0.055 Uiso 1 1 calc R U . . .
C01M C 0.7009(5) 0.1690(6) 0.1349(3) 0.0320(18) Uani 1 1 d . . . . .
H01P H 0.671888 0.172958 0.099808 0.038 Uiso 1 1 calc R U . . .
C01N C 0.2095(9) 0.6291(7) 0.3783(4) 0.054(3) Uani 1 1 d . . . . .
H01Q H 0.182490 0.627204 0.407541 0.064 Uiso 1 1 calc R U . . .
C01O C 0.2393(7) 0.7034(6) 0.3629(4) 0.048(3) Uani 1 1 d . . . . .
H01R H 0.231004 0.753555 0.380534 0.057 Uiso 1 1 calc R U . . .
C01P C 0.5095(5) 0.2827(5) 0.0995(3) 0.0291(17) Uani 1 1 d . U . . .
H01S H 0.532981 0.263232 0.069027 0.035 Uiso 1 1 calc R U . . .
C01Q C 0.2923(7) 0.6335(5) 0.2950(4) 0.040(2) Uani 1 1 d . . . . .
H01T H 0.322608 0.636207 0.266987 0.048 Uiso 1 1 calc R U . . .
C01R C 0.4642(5) -0.0133(5) 0.3041(3) 0.0282(17) Uani 1 1 d . . . . .
H01U H 0.498001 -0.027769 0.276472 0.034 Uiso 1 1 calc R U . . .
C01S C 0.2525(6) 0.3434(6) 0.3395(3) 0.0346(19) Uani 1 1 d . . . . .
H01V H 0.301417 0.306418 0.331937 0.052 Uiso 1 1 calc R U . . .
H01W H 0.208969 0.310633 0.355044 0.052 Uiso 1 1 calc R U . . .
H01X H 0.281320 0.387369 0.363242 0.052 Uiso 1 1 calc R U . . .
C01T C 0.7450(8) 0.4437(6) 0.0478(4) 0.044(2) Uani 1 1 d . . . . .
H01Y H 0.737411 0.453396 0.012211 0.053 Uiso 1 1 calc R U . . .
C01U C 0.3648(6) -0.1467(5) 0.2221(4) 0.036(2) Uani 1 1 d . . . . .
H01Z H 0.429728 -0.133244 0.229437 0.043 Uiso 1 1 calc R U . . .
C01V C -0.0252(8) 0.2941(7) 0.0620(3) 0.048(2) Uani 1 1 d . . . . .
H01 H -0.056596 0.320931 0.031502 0.058 Uiso 1 1 calc R U . . .
C01W C 0.2364(6) 0.1079(6) 0.3880(3) 0.0320(18) Uani 1 1 d . U . . .
H1 H 0.235613 0.162730 0.401742 0.038 Uiso 1 1 calc R U . . .
C01X C 0.7898(6) 0.1597(7) 0.2374(3) 0.038(2) Uani 1 1 d . . . . .
H2 H 0.821417 0.157737 0.272207 0.046 Uiso 1 1 calc R U . . .
C01Y C 0.7599(6) 0.1027(6) 0.1524(4) 0.037(2) Uani 1 1 d . . . . .
H3 H 0.770711 0.060617 0.129247 0.044 Uiso 1 1 calc R U . . .
C01Z C 0.0589(5) 0.0751(5) 0.2186(3) 0.0230(15) Uani 1 1 d . . . . .
C020 C 0.2425(6) -0.0521(6) 0.3496(4) 0.039(2) Uani 1 1 d . U . . .
H020 H 0.245932 -0.107624 0.337222 0.047 Uiso 1 1 calc R U . . .
C021 C 0.8043(6) 0.0970(7) 0.2046(4) 0.041(2) Uani 1 1 d . . . . .
H021 H 0.843515 0.050614 0.216754 0.049 Uiso 1 1 calc R U . . .
C022 C 0.1955(7) 0.0418(7) 0.4091(4) 0.045(2) Uani 1 1 d . U . . .
H022 H 0.165397 0.051613 0.436671 0.054 Uiso 1 1 calc R U . . .
C023 C 0.0536(6) -0.0196(7) 0.0393(3) 0.041(2) Uani 1 1 d . . . . .
H023 H -0.006362 -0.040040 0.022958 0.049 Uiso 1 1 calc R U . . .
C024 C 0.9199(7) 0.2538(7) 0.3835(4) 0.046(2) Uani 1 1 d . U . . .
H024 H 0.952421 0.303003 0.377179 0.056 Uiso 1 1 calc R U . . .
C025 C 0.3698(8) 0.4903(7) -0.0335(4) 0.048(2) Uani 1 1 d . . . . .
H02 H 0.371482 0.516484 -0.066372 0.073 Uiso 1 1 calc R U . . .
H H 0.361954 0.429536 -0.038094 0.073 Uiso 1 1 calc R U . . .
HA H 0.428561 0.501971 -0.009167 0.073 Uiso 1 1 calc R U . . .
C026 C 0.1111(6) -0.0686(6) 0.0762(4) 0.039(2) Uani 1 1 d . . . . .
H026 H 0.090688 -0.122240 0.084941 0.046 Uiso 1 1 calc R U . . .
C027 C 0.3997(6) 0.1363(5) 0.0376(3) 0.0298(17) Uani 1 1 d . U . . .
H02A H 0.413218 0.184289 0.017460 0.045 Uiso 1 1 calc R U . . .
H02B H 0.345412 0.105614 0.018238 0.045 Uiso 1 1 calc R U . . .
H02C H 0.454243 0.098966 0.044803 0.045 Uiso 1 1 calc R U . . .
C028 C 0.7714(14) 0.5654(13) 0.2660(8) 0.035(3) Uani 0.59(3) 1 d . U P A 1
C029 C 0.1993(6) -0.0378(6) 0.1003(3) 0.0331(19) Uani 1 1 d . . . . .
H029 H 0.238701 -0.070419 0.125793 0.040 Uiso 1 1 calc R U . . .
C02A C 0.8224(6) 0.2510(6) 0.3704(3) 0.037(2) Uani 1 1 d . U . . .
H02D H 0.788495 0.298266 0.354669 0.045 Uiso 1 1 calc R U . . .
C02B C 0.3336(7) -0.2156(6) 0.1920(4) 0.042(2) Uani 1 1 d . . . . .
H02E H 0.376901 -0.247734 0.178013 0.051 Uiso 1 1 calc R U . . .
C02C C -0.0776(7) 0.2599(7) 0.0942(3) 0.045(2) Uani 1 1 d . . . . .
H02F H -0.144016 0.264479 0.086613 0.054 Uiso 1 1 calc R U . . .
C02D C 0.0824(6) 0.0576(6) 0.0262(3) 0.038(2) Uani 1 1 d . . . . .
H02G H 0.042091 0.090799 0.001407 0.045 Uiso 1 1 calc R U . . .
C02E C 0.6233(8) 0.6548(6) 0.3839(4) 0.048(2) Uani 1 1 d D U . . .
H02H H 0.649345 0.680293 0.417998 0.058 Uiso 0.65(4) 1 calc R U P D 1
H02I H 0.667983 0.672082 0.415854 0.058 Uiso 0.35(4) 1 calc R U P D 2
C02F C 0.8210(8) 0.4758(7) 0.0808(4) 0.052(2) Uani 1 1 d . . . . .
H02J H 0.865179 0.508839 0.068002 0.062 Uiso 1 1 calc R U . . .
C02G C 0.5766(8) 0.5992(7) 0.1064(4) 0.051(2) Uani 1 1 d . . . . .
H02K H 0.607207 0.602239 0.078522 0.062 Uiso 1 1 calc R U . . .
C02H C 0.2298(5) 0.0408(5) 0.0872(3) 0.0279(17) Uani 1 1 d . . . . .
C02I C 0.2591(5) 0.5569(5) 0.3087(3) 0.0279(17) Uani 1 1 d . . . . .
C02J C 0.4802(8) 0.6024(6) 0.0975(4) 0.048(2) Uani 1 1 d . . . . .
H02L H 0.445086 0.609672 0.063706 0.058 Uiso 1 1 calc R U . . .
C02K C 0.1988(7) -0.0376(7) 0.3900(4) 0.049(3) Uani 1 1 d . U . . .
H02M H 0.171101 -0.082907 0.404409 0.059 Uiso 1 1 calc R U . . .
C02L C 0.5675(6) -0.1189(6) 0.1377(4) 0.040(2) Uani 1 1 d . . . . .
H02N H 0.615875 -0.159581 0.140402 0.047 Uiso 1 1 calc R U . . .
C02M C 0.4875(7) -0.1253(6) 0.0999(4) 0.042(2) Uani 1 1 d . . . . .
H02O H 0.480805 -0.170942 0.076623 0.051 Uiso 1 1 calc R U . . .
C02N C 0.1326(7) 0.5492(7) 0.1984(4) 0.043(2) Uani 1 1 d . U . . .
H02P H 0.113573 0.574996 0.226449 0.052 Uiso 1 1 calc R U . . .
C02O C 0.2180(8) 0.5549(6) 0.3515(4) 0.044(2) Uani 1 1 d . . . . .
H02Q H 0.195822 0.503322 0.362226 0.053 Uiso 1 1 calc R U . . .
C02P C 0.4662(6) 0.2077(5) 0.1226(3) 0.0302(18) Uani 1 1 d . . . . .
H02R H 0.448785 0.226409 0.154511 0.036 Uiso 1 1 calc R U . . .
H02S H 0.514841 0.163775 0.131749 0.036 Uiso 1 1 calc R U . . .
F02Q F 0.2861(11) 0.3250(12) 0.4788(8) 0.086(4) Uani 0.533(11) 1 d . U P C 1
C02R C 0.8235(7) 0.1097(7) 0.4026(4) 0.048(2) Uani 1 1 d . U . . .
H02T H 0.791223 0.060606 0.409233 0.057 Uiso 1 1 calc R U . . .
F02S F 0.1009(11) 0.4089(12) 0.5418(7) 0.085(4) Uani 0.533(11) 1 d . U P C 1
C02T C 0.0821(8) 0.5642(9) 0.1481(5) 0.064(3) Uani 1 1 d . U . . .
H02U H 0.027890 0.598847 0.142341 0.077 Uiso 1 1 calc R U . . .
C02U C 0.1114(9) 0.5289(9) 0.1080(5) 0.069(4) Uani 1 1 d . U . . .
H02V H 0.078404 0.540309 0.074191 0.083 Uiso 1 1 calc R U . . .
C02V C 0.2574(9) 0.7410(7) 0.0311(4) 0.059(3) Uani 1 1 d . . . . .
H6 H 0.265339 0.771063 0.000449 0.089 Uiso 1 1 calc R U . . .
HB H 0.316176 0.743096 0.056821 0.089 Uiso 1 1 calc R U . . .
HC H 0.207285 0.767421 0.044786 0.089 Uiso 1 1 calc R U . . .
C02W C 0.8344(8) 0.4609(7) 0.1327(4) 0.053(3) Uani 1 1 d . . . . .
H02W H 0.888634 0.481389 0.155535 0.063 Uiso 1 1 calc R U . . .
C02X C 0.1761(7) -0.1887(6) 0.2015(4) 0.044(2) Uani 1 1 d . . . . .
H02X H 0.111476 -0.203209 0.194740 0.052 Uiso 1 1 calc R U . . .
C02Y C 0.5766(6) -0.0531(6) 0.1716(3) 0.0332(19) Uani 1 1 d . . . . .
H02Y H 0.632166 -0.047668 0.197199 0.040 Uiso 1 1 calc R U . . .
C02Z C 0.9685(7) 0.1853(8) 0.4056(4) 0.055(3) Uani 1 1 d . U . . .
H02Z H 1.035076 0.186695 0.414523 0.066 Uiso 1 1 calc R U . . .
C030 C 0.4166(6) -0.0659(6) 0.0953(3) 0.0366(19) Uani 1 1 d . . . . .
H030 H 0.362540 -0.070861 0.068629 0.044 Uiso 1 1 calc R U . . .
C031 C 0.6445(13) 0.7586(9) 0.2567(5) 0.080(4) Uani 1 1 d . U . . .
H03A H 0.712612 0.766592 0.263006 0.119 Uiso 1 1 calc R U . . .
H03B H 0.615006 0.809373 0.266648 0.119 Uiso 1 1 calc R U . . .
H03C H 0.620324 0.747415 0.220407 0.119 Uiso 1 1 calc R U . . .
C032 C 0.8219(14) 0.6184(15) 0.2408(8) 0.048(5) Uani 0.59(3) 1 d . U P A 1
H032 H 0.789055 0.658245 0.217341 0.057 Uiso 0.59(3) 1 calc R U P A 1
C033 C 0.9186(14) 0.6148(18) 0.2488(9) 0.065(6) Uani 0.59(3) 1 d . U P A 1
H033 H 0.951903 0.652673 0.231792 0.077 Uiso 0.59(3) 1 calc R U P A 1
C034 C 0.7747(6) 0.1805(6) 0.3802(3) 0.0339(19) Uani 1 1 d . U . . .
C035 C 0.4652(11) 0.5033(11) 0.4199(6) 0.031(3) Uani 0.60(2) 1 d . U P A 1
H035 H 0.439386 0.492669 0.384881 0.038 Uiso 0.60(2) 1 calc R U P A 1
C036 C 0.4342(8) 0.5951(6) 0.1371(4) 0.047(2) Uani 1 1 d . . . . .
H036 H 0.367571 0.595536 0.130641 0.056 Uiso 1 1 calc R U . . .
C037 C 0.2388(7) 0.4619(7) 0.1649(4) 0.046(2) Uani 1 1 d . U . . .
H037 H 0.293285 0.427724 0.169808 0.055 Uiso 1 1 calc R U . . .
F038 F 0.2023(12) 0.4707(11) 0.4850(8) 0.090(4) Uani 0.533(11) 1 d . U P C 1
C039 C 0.4868(7) 0.5872(6) 0.1869(4) 0.0404(18) Uani 1 1 d . . . . .
H039 H 0.455365 0.582247 0.214383 0.049 Uiso 1 1 calc R U . . .
C03A C 0.2891(9) 0.5253(8) -0.0136(4) 0.058(3) Uani 1 1 d . . . . .
H03K H 0.229688 0.515022 -0.038521 0.069 Uiso 1 1 calc R U . . .
H03M H 0.285157 0.496954 0.018749 0.069 Uiso 1 1 calc R U . . .
C03B C 0.2320(8) 0.6506(8) 0.0178(5) 0.057(3) Uani 1 1 d . . . . .
H03O H 0.227040 0.619526 0.049011 0.069 Uiso 1 1 calc R U . . .
H03P H 0.170361 0.648214 -0.006222 0.069 Uiso 1 1 calc R U . . .
C03D C 0.6710(9) 0.6956(6) 0.3438(4) 0.051(2) Uani 1 1 d . U . . .
H03D H 0.677802 0.756294 0.351419 0.062 Uiso 1 1 calc R U . . .
H03E H 0.735026 0.671991 0.348295 0.062 Uiso 1 1 calc R U . . .
C03E C 0.5579(12) 0.5283(10) 0.4352(6) 0.026(3) Uani 0.60(2) 1 d . U P A 1
C03F C 0.1883(10) 0.4770(10) 0.1158(4) 0.068(3) Uani 1 1 d . U . . .
H03F H 0.206856 0.451306 0.087569 0.081 Uiso 1 1 calc R U . . .
C03G C 0.6016(12) 0.2116(11) 0.4188(4) 0.043(4) Uani 0.60(2) 1 d G U P A 1
C03Q C 0.5129(12) 0.2477(11) 0.4096(5) 0.058(5) Uani 0.60(2) 1 d G U P A 1
H03Q H 0.478549 0.254626 0.375553 0.069 Uiso 0.60(2) 1 calc R U P A 1
C10 C 0.4744(10) 0.2737(12) 0.4502(6) 0.067(5) Uani 0.60(2) 1 d G U P A 1
H10 H 0.413754 0.298421 0.443904 0.080 Uiso 0.60(2) 1 calc R U P A 1
C8 C 0.5246(13) 0.2637(14) 0.5000(5) 0.089(6) Uani 0.60(2) 1 d G U P A 1
H8 H 0.498304 0.281435 0.527711 0.107 Uiso 0.60(2) 1 calc R U P A 1
C17 C 0.6133(12) 0.2275(15) 0.5091(4) 0.090(7) Uani 0.60(2) 1 d G U P A 1
H17 H 0.647650 0.220653 0.543168 0.108 Uiso 0.60(2) 1 calc R U P A 1
C16 C 0.6518(10) 0.2015(12) 0.4685(5) 0.064(5) Uani 0.60(2) 1 d G U P A 1
H16 H 0.712447 0.176858 0.474818 0.077 Uiso 0.60(2) 1 calc R U P A 1
C03H C 0.6226(9) 0.6858(6) 0.2875(3) 0.047(2) Uani 1 1 d . U . . .
H03H H 0.553674 0.688567 0.286276 0.056 Uiso 1 1 calc R U . . .
C03I C 0.7422(8) 0.5032(8) 0.4271(5) 0.033(3) Uani 0.459(13) 1 d G U P A 1
C9 C 0.7409(7) 0.4215(8) 0.4451(5) 0.043(4) Uani 0.459(13) 1 d G U P A 1
H9 H 0.684120 0.390311 0.438390 0.051 Uiso 0.459(13) 1 calc R U P A 1
C1AA C 0.8226(9) 0.3856(7) 0.4730(5) 0.048(4) Uani 0.459(13) 1 d G U P A 1
H1AA H 0.821687 0.329864 0.485391 0.058 Uiso 0.459(13) 1 calc R U P A 1
C12 C 0.9056(8) 0.4313(9) 0.4829(5) 0.053(4) Uani 0.459(13) 1 d G U P A 1
H12 H 0.961443 0.406802 0.501978 0.063 Uiso 0.459(13) 1 calc R U P A 1
C0AA C 0.9069(8) 0.5130(9) 0.4648(6) 0.048(4) Uani 0.459(13) 1 d G U P A 1
H0AA H 0.963632 0.544186 0.471564 0.058 Uiso 0.459(13) 1 calc R U P A 1
C5 C 0.8252(10) 0.5489(7) 0.4369(5) 0.047(4) Uani 0.459(13) 1 d G U P A 1
H5 H 0.826065 0.604634 0.424563 0.056 Uiso 0.459(13) 1 calc R U P A 1
F03J F 0.0822(11) 0.3401(11) -0.0621(5) 0.076(4) Uani 0.541(13) 1 d . U P B 1
F03K F 0.2884(12) 0.4008(17) 0.5634(8) 0.110(5) Uani 0.533(11) 1 d . U P C 1
C03L C 0.4097(14) 0.4939(13) 0.4563(6) 0.048(4) Uani 0.60(2) 1 d . U P A 1
H03L H 0.346420 0.476296 0.445334 0.058 Uiso 0.60(2) 1 calc R U P A 1
F03M F 0.1009(11) 0.3357(12) 0.4556(7) 0.094(4) Uani 0.533(11) 1 d . U P C 1
C03N C 0.8206(14) 0.5070(15) 0.2985(8) 0.045(4) Uani 0.59(3) 1 d . U P A 1
H03N H 0.786834 0.469529 0.315462 0.054 Uiso 0.59(3) 1 calc R U P A 1
C03O C 0.5141(10) 0.6671(18) 0.3707(8) 0.062(5) Uani 0.65(4) 1 d D U P D 1
H03G H 0.485975 0.627855 0.343661 0.092 Uiso 0.65(4) 1 calc R U P D 1
H03I H 0.499358 0.724767 0.359009 0.092 Uiso 0.65(4) 1 calc R U P D 1
H03J H 0.488839 0.656462 0.401157 0.092 Uiso 0.65(4) 1 calc R U P D 1
C03R C 0.9183(14) 0.5002(18) 0.3077(9) 0.064(6) Uani 0.59(3) 1 d . U P A 1
H03R H 0.950270 0.459238 0.330756 0.076 Uiso 0.59(3) 1 calc R U P A 1
C03S C 0.9672(15) 0.5541(18) 0.2827(9) 0.065(6) Uani 0.59(3) 1 d . U P A 1
H03S H 1.033606 0.550465 0.288290 0.078 Uiso 0.59(3) 1 calc R U P A 1
C03T C 0.9209(7) 0.1139(8) 0.4148(5) 0.059(3) Uani 1 1 d . U . . .
H03T H 0.955522 0.066604 0.429958 0.070 Uiso 1 1 calc R U . . .
F03U F 0.0927(13) 0.1756(12) -0.0583(6) 0.094(4) Uani 0.541(13) 1 d . U P B 1
F03V F 0.2378(16) 0.1828(16) -0.1017(8) 0.123(5) Uani 0.541(13) 1 d . U P B 1
F03Y F 0.2208(10) 0.3460(12) -0.1073(6) 0.090(4) Uani 0.541(13) 1 d . U P B 1
C4 C 0.5936(14) 0.5440(12) 0.4875(6) 0.038(4) Uani 0.60(2) 1 d . U P A 1
H4 H 0.657043 0.561094 0.498692 0.046 Uiso 0.60(2) 1 calc R U P A 1
C7 C 0.5373(14) 0.5348(13) 0.5226(6) 0.047(4) Uani 0.60(2) 1 d . U P A 1
H7 H 0.562018 0.546014 0.557620 0.057 Uiso 0.60(2) 1 calc R U P A 1
F9 F 0.1812(10) 0.2623(11) 0.5414(8) 0.098(4) Uani 0.533(11) 1 d . U P C 1
C11 C 0.4434(14) 0.5090(14) 0.5066(6) 0.054(5) Uani 0.60(2) 1 d . U P A 1
H11 H 0.404365 0.502216 0.530506 0.064 Uiso 0.60(2) 1 calc R U P A 1
Ag4 Ag 0.5485(4) 0.3518(4) 0.21919(17) 0.0223(14) Uani 0.115(2) 1 d . U P A 2
Pt3 Pt 0.6158(3) 0.4824(3) 0.2962(2) 0.0207(10) Uani 0.115(2) 1 d . U P A 2
Ag5 Ag 0.5989(4) 0.3244(4) 0.3251(3) 0.0213(14) Uani 0.115(2) 1 d . U P A 2
C2 C 0.8183(12) 0.6078(13) 0.4369(6) 0.041(4) Uani 0.541(13) 1 d . U P A 2
H2A H 0.787777 0.660695 0.435135 0.049 Uiso 0.541(13) 1 calc R U P A 2
C3 C 0.9124(13) 0.6036(15) 0.4582(8) 0.053(4) Uani 0.541(13) 1 d . U P A 2
H3A H 0.943743 0.652468 0.473332 0.064 Uiso 0.541(13) 1 calc R U P A 2
C1 C 0.8171(15) 0.4622(14) 0.4183(8) 0.057(4) Uani 0.541(13) 1 d . U P A 2
H1A H 0.786295 0.411912 0.405043 0.068 Uiso 0.541(13) 1 calc R U P A 2
C18 C 0.9117(17) 0.4610(17) 0.4378(10) 0.072(5) Uani 0.541(13) 1 d . U P A 2
H18 H 0.944844 0.409756 0.437637 0.087 Uiso 0.541(13) 1 calc R U P A 2
C24 C 0.7647(14) 0.5363(13) 0.4174(7) 0.042(4) Uani 0.541(13) 1 d . U P A 2
C37 C 0.9611(16) 0.5324(16) 0.4581(9) 0.060(5) Uani 0.541(13) 1 d . U P A 2
H37 H 1.026835 0.530671 0.471311 0.072 Uiso 0.541(13) 1 calc R U P A 2
Sb2 Sb 0.1902(2) 0.3683(3) 0.4936(3) 0.0661(10) Uani 0.467(11) 1 d D U P C 2
F3 F 0.2649(19) 0.4595(15) 0.4833(11) 0.161(7) Uani 0.467(11) 1 d D U P C 2
F4 F 0.1098(13) 0.3920(16) 0.4305(6) 0.110(5) Uani 0.467(11) 1 d D U P C 2
F5 F 0.1306(18) 0.4498(15) 0.5256(9) 0.138(7) Uani 0.467(11) 1 d D U P C 2
F6 F 0.2726(16) 0.3388(17) 0.5539(7) 0.132(6) Uani 0.467(11) 1 d D U P C 2
F7 F 0.2580(18) 0.3021(17) 0.4585(9) 0.129(7) Uani 0.467(11) 1 d D U P C 2
F8 F 0.1052(15) 0.2910(14) 0.5039(9) 0.126(6) Uani 0.467(11) 1 d D U P C 2
Sb1 Sb 0.1755(6) 0.2730(4) -0.0808(3) 0.0496(13) Uani 0.459(13) 1 d D U P B 2
F1 F 0.2932(13) 0.2881(16) -0.0911(10) 0.135(6) Uani 0.459(13) 1 d D U P B 2
F2 F 0.1052(18) 0.2604(18) -0.1466(7) 0.119(6) Uani 0.459(13) 1 d D U P B 2
F10 F 0.1452(16) 0.3856(10) -0.0772(8) 0.110(6) Uani 0.459(13) 1 d D U P B 2
F11 F 0.2253(19) 0.2819(18) -0.0089(6) 0.097(6) Uani 0.459(13) 1 d D U P B 2
F12 F 0.1913(16) 0.1569(9) -0.0758(9) 0.103(6) Uani 0.459(13) 1 d D U P B 2
F13 F 0.0615(12) 0.2488(15) -0.0559(8) 0.108(5) Uani 0.459(13) 1 d D U P B 2
Cl3 Cl 1.1678(5) 0.3723(5) 0.6650(3) 0.084(2) Uani 0.5 1 d D U P E 1
Cl4 Cl 0.9844(5) 0.3035(6) 0.6254(5) 0.108(3) Uani 0.5 1 d D U P E 1
C13 C 1.1053(9) 0.2895(12) 0.6297(9) 0.065(6) Uani 0.5 1 d D U P E 1
H13A H 1.118814 0.288139 0.595081 0.078 Uiso 0.5 1 calc R U P E 1
H13B H 1.125425 0.235346 0.646617 0.078 Uiso 0.5 1 calc R U P E 1
O2 O 0.9155(19) 0.2794(17) 0.5706(9) 0.128(7) Uani 0.5 1 d D U P F 2
C6 C 1.021(3) 0.271(3) 0.6508(12) 0.127(11) Uani 0.5 1 d D U P F 2
H6A H 1.082278 0.251406 0.666594 0.191 Uiso 0.5 1 d R U P F 2
H6B H 0.976518 0.252216 0.670434 0.191 Uiso 0.5 1 d R U P F 2
H6C H 1.020477 0.330976 0.649454 0.191 Uiso 0.5 1 d R U P F 2
C14 C 0.992(2) 0.233(2) 0.5970(11) 0.118(8) Uani 0.5 1 d D U P F 2
H14A H 1.044982 0.236552 0.579216 0.141 Uiso 0.5 1 calc R U P F 2
H14B H 0.974560 0.173364 0.599012 0.141 Uiso 0.5 1 calc R U P F 2
C15 C 0.8652(18) 0.2579(19) 0.5226(9) 0.095(6) Uani 0.5 1 d D U P F 2
H15A H 0.845817 0.198439 0.523013 0.114 Uiso 0.5 1 calc R U P F 2
H15B H 0.906543 0.263183 0.497890 0.114 Uiso 0.5 1 calc R U P F 2
C19 C 0.779(3) 0.312(3) 0.5047(16) 0.125(10) Uani 0.5 1 d D U P F 2
H19A H 0.764273 0.314091 0.467382 0.188 Uiso 0.5 1 calc R U P F 2
H19B H 0.790614 0.368274 0.518642 0.188 Uiso 0.5 1 calc R U P F 2
H19C H 0.725685 0.286908 0.516587 0.188 Uiso 0.5 1 calc R U P F 2
C1A C 0.5059(15) 0.2009(18) 0.4976(8) 0.057(6) Uani 0.40(2) 1 d D U P A 2
H1AB H 0.477378 0.208404 0.525997 0.069 Uiso 0.40(2) 1 calc R U P A 2
C1B C 0.5908(14) 0.1606(18) 0.5037(8) 0.058(6) Uani 0.40(2) 1 d D U P A 2
H1B H 0.619599 0.138674 0.536179 0.069 Uiso 0.40(2) 1 calc R U P A 2
C1C C 0.6350(14) 0.1517(18) 0.4631(7) 0.046(6) Uani 0.40(2) 1 d D U P A 2
H1C H 0.692126 0.121204 0.467285 0.055 Uiso 0.40(2) 1 calc R U P A 2
C1D C 0.5962(17) 0.1868(17) 0.4169(8) 0.038(6) Uani 0.40(2) 1 d D U P A 2
C1E C 0.5099(16) 0.2244(18) 0.4111(8) 0.047(6) Uani 0.40(2) 1 d D U P A 2
H1E H 0.482108 0.247371 0.378736 0.056 Uiso 0.40(2) 1 calc R U P A 2
C1F C 0.4616(16) 0.2305(19) 0.4499(8) 0.054(6) Uani 0.40(2) 1 d D U P A 2
H1F H 0.400486 0.254051 0.444292 0.065 Uiso 0.40(2) 1 calc R U P A 2
C1G C 0.5829(15) 0.4927(16) 0.5257(7) 0.047(6) Uani 0.40(2) 1 d D U P A 2
H1G H 0.611522 0.501887 0.560511 0.057 Uiso 0.40(2) 1 calc R U P A 2
C1H C 0.6282(16) 0.5153(15) 0.4877(7) 0.041(6) Uani 0.40(2) 1 d D U P A 2
H1H H 0.689017 0.539391 0.496646 0.049 Uiso 0.40(2) 1 calc R U P A 2
C1I C 0.5877(15) 0.5040(14) 0.4372(7) 0.029(5) Uani 0.40(2) 1 d D U P A 2
C1J C 0.4987(17) 0.470(2) 0.4244(7) 0.048(6) Uani 0.40(2) 1 d D U P A 2
H1J H 0.468860 0.463363 0.389501 0.057 Uiso 0.40(2) 1 calc R U P A 2
C1K C 0.4531(18) 0.446(2) 0.4621(7) 0.057(7) Uani 0.40(2) 1 d D U P A 2
H1K H 0.392318 0.421446 0.453242 0.069 Uiso 0.40(2) 1 calc R U P A 2
C1L C 0.4953(17) 0.456(2) 0.5126(7) 0.059(7) Uani 0.40(2) 1 d D U P A 2
H1L H 0.464048 0.438859 0.538468 0.070 Uiso 0.40(2) 1 calc R U P A 2
C20 C 0.541(2) 0.708(2) 0.3877(15) 0.051(6) Uani 0.35(4) 1 d D U P D 2
H20A H 0.484539 0.684703 0.365612 0.077 Uiso 0.35(4) 1 calc R U P D 2
H20B H 0.551376 0.765111 0.376899 0.077 Uiso 0.35(4) 1 calc R U P D 2
H20C H 0.533262 0.708388 0.423085 0.077 Uiso 0.35(4) 1 calc R U P D 2
Ag3 Ag 0.4383(5) 0.4215(5) 0.2868(3) 0.0187(17) Uani 0.115(2) 1 d . U P A 2
C1M C 0.8308(15) 0.5429(17) 0.3003(10) 0.049(6) Uani 0.41(3) 1 d D U P A 2
H1M H 0.804700 0.499250 0.317055 0.059 Uiso 0.41(3) 1 calc R U P A 2
C1N C 0.9266(15) 0.5541(18) 0.3093(9) 0.056(7) Uani 0.41(3) 1 d D U P A 2
H1N H 0.966630 0.518870 0.332921 0.068 Uiso 0.41(3) 1 calc R U P A 2
C1O C 0.9646(15) 0.6159(19) 0.2843(8) 0.063(7) Uani 0.41(3) 1 d D U P A 2
H1O H 1.030725 0.623353 0.290906 0.076 Uiso 0.41(3) 1 calc R U P A 2
C1P C 0.9073(14) 0.6672(17) 0.2495(8) 0.055(7) Uani 0.41(3) 1 d D U P A 2
H1P H 0.933514 0.709305 0.231705 0.066 Uiso 0.41(3) 1 calc R U P A 2
C1Q C 0.8119(14) 0.6564(16) 0.2412(8) 0.042(6) Uani 0.41(3) 1 d D U P A 2
H1Q H 0.771875 0.691353 0.217365 0.050 Uiso 0.41(3) 1 calc R U P A 2
C1R C 0.7735(15) 0.5956(17) 0.2669(10) 0.038(6) Uani 0.41(3) 1 d D U P A 2

loop_
_atom_site_aniso_label
_atom_site_aniso_U_11
_atom_site_aniso_U_22
_atom_site_aniso_U_33
_atom_site_aniso_U_23
_atom_site_aniso_U_13
_atom_site_aniso_U_12
Pt01 0.0312(3) 0.0226(2) 0.0115(2) 0.00080(19) -0.00545(19) -0.00660(18)
Ag02 0.0191(2) 0.0209(3) 0.0215(2) 0.0016(2) -0.00135(19) 0.00090(19)
Ag2 0.0233(4) 0.0231(4) 0.0209(4) -0.0014(3) -0.0039(3) 0.0016(3)
Ag1 0.0224(3) 0.0245(4) 0.0172(3) 0.0050(3) -0.0007(3) 0.0022(3)
Ag05 0.0270(3) 0.0274(4) 0.0123(3) 0.0013(2) -0.0005(2) -0.0040(3)
Sb06 0.0244(10) 0.0344(13) 0.0307(10) 0.0077(8) -0.0006(8) 0.0051(8)
Sb07 0.0265(7) 0.0507(11) 0.0487(17) 0.0056(10) -0.0032(9) -0.0053(6)
P08 0.0274(10) 0.0339(11) 0.0147(8) 0.0047(7) 0.0031(7) -0.0008(8)
P09 0.0175(8) 0.0231(9) 0.0276(9) 0.0089(7) 0.0038(7) 0.0036(7)
P0A 0.0181(8) 0.0185(9) 0.0181(8) -0.0001(7) -0.0034(7) -0.0002(7)
Cl0B 0.0228(8) 0.0229(9) 0.0342(9) -0.0040(7) -0.0084(7) 0.0014(7)
P0C 0.0219(9) 0.0193(9) 0.0267(9) 0.0027(8) -0.0032(7) -0.0014(7)
P0D 0.0192(8) 0.0265(10) 0.0204(9) -0.0005(7) -0.0045(7) 0.0031(7)
P0E 0.0225(9) 0.0380(12) 0.0196(9) 0.0100(8) -0.0011(7) 0.0054(8)
P0F 0.0302(10) 0.0248(10) 0.0216(9) 0.0039(8) -0.0088(8) -0.0064(8)
P0G 0.0317(10) 0.0340(11) 0.0204(9) -0.0017(8) -0.0002(8) 0.0078(8)
F00H 0.076(7) 0.083(9) 0.064(5) 0.014(5) -0.037(6) 0.011(6)
O00I 0.050(4) 0.054(4) 0.033(3) 0.007(3) 0.005(3) 0.002(3)
C00J 0.023(4) 0.031(4) 0.021(4) 0.004(3) 0.004(3) -0.010(3)
C00K 0.050(5) 0.043(5) 0.028(4) 0.007(4) 0.008(4) 0.004(4)
C00L 0.022(3) 0.020(4) 0.017(3) 0.004(3) -0.003(3) -0.001(3)
C00M 0.017(4) 0.036(5) 0.028(4) 0.010(3) 0.003(3) 0.007(3)
C00N 0.024(4) 0.033(4) 0.026(4) 0.012(3) 0.006(3) 0.005(3)
C00O 0.024(4) 0.020(4) 0.022(3) 0.000(3) 0.002(3) -0.002(3)
C00P 0.017(3) 0.019(4) 0.020(3) 0.000(3) 0.001(3) -0.001(3)
C00Q 0.031(4) 0.037(5) 0.047(5) 0.018(4) 0.006(4) 0.011(4)
C00R 0.030(4) 0.029(4) 0.028(4) 0.008(3) -0.006(3) -0.016(3)
C00S 0.023(4) 0.030(4) 0.062(5) 0.022(4) 0.007(4) 0.003(3)
C00T 0.025(4) 0.035(4) 0.035(4) -0.006(4) 0.011(3) -0.004(3)
C00U 0.043(3) 0.034(4) 0.024(3) -0.002(3) 0.000(2) 0.007(3)
F00V 0.076(6) 0.054(6) 0.051(5) 0.012(4) -0.021(5) -0.026(5)
C00W 0.028(4) 0.022(4) 0.042(4) -0.009(3) -0.005(3) 0.002(3)
C00X 0.025(4) 0.035(5) 0.028(4) 0.013(3) 0.003(3) 0.002(3)
C00Z 0.032(4) 0.020(4) 0.036(4) 0.009(3) 0.007(3) 0.006(3)
C010 0.030(4) 0.032(4) 0.025(4) -0.001(3) 0.003(3) 0.005(3)
C011 0.017(3) 0.035(4) 0.026(4) 0.013(3) 0.003(3) 0.003(3)
C012 0.019(4) 0.035(4) 0.023(4) 0.002(3) -0.004(3) 0.004(3)
C013 0.017(3) 0.033(4) 0.032(4) 0.010(3) 0.003(3) 0.008(3)
C014 0.028(4) 0.021(4) 0.092(6) 0.004(4) 0.009(4) -0.005(3)
C015 0.017(4) 0.050(5) 0.026(4) 0.008(4) 0.000(3) -0.004(3)
C016 0.023(4) 0.042(5) 0.024(4) -0.009(3) -0.004(3) 0.004(3)
C017 0.025(4) 0.026(4) 0.026(4) 0.004(3) 0.005(3) 0.005(3)
C018 0.042(4) 0.026(4) 0.022(4) -0.003(3) 0.011(3) -0.002(3)
C019 0.034(4) 0.020(4) 0.015(3) -0.002(3) -0.004(3) 0.002(3)
C01A 0.050(5) 0.037(5) 0.026(4) 0.000(4) 0.005(4) -0.009(4)
C01C 0.052(4) 0.052(6) 0.025(3) 0.002(3) 0.003(2) 0.009(4)
C01D 0.024(4) 0.046(5) 0.023(4) 0.001(4) -0.007(3) 0.002(4)
C01E 0.060(6) 0.024(5) 0.052(6) -0.001(4) 0.006(5) 0.001(4)
C01F 0.017(3) 0.025(4) 0.037(4) 0.004(3) -0.002(3) 0.001(3)
C01G 0.026(4) 0.048(5) 0.043(5) 0.003(4) 0.012(4) 0.003(4)
C01H 0.032(4) 0.019(4) 0.048(5) 0.004(4) 0.007(4) 0.001(3)
C01I 0.033(5) 0.023(4) 0.081(6) -0.013(4) 0.000(5) -0.006(3)
C01J 0.041(5) 0.050(6) 0.033(4) -0.008(4) 0.007(4) -0.017(4)
C01K 0.039(5) 0.034(5) 0.033(4) 0.006(4) -0.005(4) 0.003(4)
C01L 0.054(6) 0.020(4) 0.061(6) -0.003(4) 0.009(5) -0.006(4)
C01M 0.022(4) 0.040(5) 0.032(4) 0.002(4) 0.000(3) -0.005(3)
C01N 0.078(8) 0.044(6) 0.039(5) -0.011(5) 0.012(5) -0.001(5)
C01O 0.050(6) 0.025(5) 0.056(6) -0.014(4) -0.014(5) 0.007(4)
C01P 0.028(4) 0.033(4) 0.022(4) 0.005(3) -0.004(3) 0.001(3)
C01Q 0.046(5) 0.022(4) 0.049(5) 0.006(4) 0.005(4) 0.007(4)
C01R 0.019(3) 0.034(5) 0.032(4) 0.016(4) 0.004(3) 0.007(3)
C01S 0.046(5) 0.030(4) 0.022(4) -0.001(3) -0.006(4) -0.011(4)
C01T 0.065(6) 0.042(5) 0.028(4) 0.005(4) 0.018(4) -0.006(5)
C01U 0.038(5) 0.021(4) 0.051(5) 0.009(4) 0.014(4) 0.008(3)
C01V 0.061(6) 0.052(6) 0.025(4) 0.009(4) -0.006(4) 0.004(5)
C01W 0.031(4) 0.031(4) 0.032(4) 0.003(3) 0.004(3) 0.005(3)
C01X 0.021(4) 0.060(6) 0.030(4) 0.014(4) -0.003(3) -0.004(4)
C01Y 0.026(4) 0.042(5) 0.040(5) 0.001(4) 0.003(4) 0.000(4)
C01Z 0.013(3) 0.022(4) 0.030(4) 0.001(3) -0.005(3) -0.001(3)
C020 0.038(4) 0.033(4) 0.052(5) 0.015(4) 0.021(4) 0.005(4)
C021 0.020(4) 0.052(6) 0.046(5) 0.012(5) -0.006(4) 0.004(4)
C022 0.038(5) 0.059(6) 0.042(5) 0.019(4) 0.021(4) 0.016(4)
C023 0.027(4) 0.062(6) 0.031(4) -0.022(5) 0.000(3) -0.006(4)
C024 0.030(4) 0.057(6) 0.052(5) -0.004(5) 0.009(4) -0.006(4)
C025 0.066(7) 0.047(6) 0.034(5) 0.002(4) 0.014(4) -0.002(5)
C026 0.032(4) 0.041(5) 0.041(5) -0.013(4) 0.001(4) -0.006(4)
C027 0.028(4) 0.035(4) 0.024(4) 0.000(3) 0.000(3) 0.005(3)
C028 0.037(4) 0.031(7) 0.033(7) -0.003(6) 0.002(4) -0.006(4)
C029 0.028(4) 0.039(5) 0.030(4) -0.007(4) 0.001(3) -0.001(4)
C02A 0.031(4) 0.046(5) 0.032(4) -0.003(4) 0.001(3) 0.000(4)
C02B 0.057(6) 0.023(5) 0.054(6) 0.010(4) 0.026(5) 0.005(4)
C02C 0.035(5) 0.060(6) 0.030(4) 0.013(4) -0.010(4) 0.010(4)
C02D 0.020(4) 0.054(6) 0.033(4) -0.017(4) -0.007(3) 0.001(4)
C02E 0.078(5) 0.031(4) 0.041(4) 0.012(3) 0.023(4) 0.011(3)
C02F 0.060(6) 0.039(5) 0.063(6) 0.003(5) 0.029(5) -0.012(5)
C02G 0.069(4) 0.055(6) 0.026(3) 0.002(4) -0.002(3) 0.009(4)
C02H 0.023(4) 0.036(4) 0.022(4) -0.011(3) -0.002(3) 0.004(3)
C02I 0.017(3) 0.024(4) 0.039(4) 0.003(3) -0.004(3) 0.001(3)
C02J 0.068(4) 0.035(5) 0.032(3) 0.004(4) -0.011(3) 0.006(4)
C02K 0.050(5) 0.046(6) 0.061(6) 0.021(5) 0.036(5) 0.009(4)
C02L 0.037(5) 0.041(5) 0.045(5) 0.017(4) 0.018(4) 0.018(4)
C02M 0.052(6) 0.036(5) 0.041(5) 0.003(4) 0.016(4) 0.015(4)
C02N 0.036(5) 0.051(5) 0.034(4) 0.008(4) -0.014(4) -0.001(4)
C02O 0.065(6) 0.032(5) 0.035(5) -0.009(4) 0.009(4) -0.016(4)
C02P 0.024(4) 0.036(5) 0.026(4) 0.005(3) -0.005(3) 0.001(3)
F02Q 0.058(6) 0.082(8) 0.125(9) -0.006(7) 0.035(6) -0.004(6)
C02R 0.036(5) 0.047(5) 0.053(5) 0.011(4) -0.009(4) 0.012(4)
F02S 0.077(6) 0.093(8) 0.093(7) 0.026(6) 0.035(6) 0.021(6)
C02T 0.043(5) 0.075(7) 0.058(7) 0.028(6) -0.026(5) -0.013(5)
C02U 0.069(7) 0.084(8) 0.040(6) 0.029(6) -0.018(5) -0.039(6)
C02V 0.072(8) 0.050(7) 0.049(6) 0.002(5) -0.002(5) 0.013(6)
C02W 0.063(7) 0.050(7) 0.047(6) -0.002(5) 0.014(5) -0.024(5)
C02X 0.041(5) 0.026(5) 0.063(6) 0.003(4) 0.008(5) -0.006(4)
C02Y 0.023(4) 0.041(5) 0.036(4) 0.022(4) 0.006(3) 0.008(3)
C02Z 0.034(5) 0.071(7) 0.053(6) -0.011(5) -0.006(4) 0.003(5)
C030 0.032(4) 0.039(5) 0.036(5) -0.004(4) 0.001(4) 0.008(4)
C031 0.143(10) 0.050(5) 0.051(5) 0.016(5) 0.030(6) 0.000(6)
C032 0.043(5) 0.045(9) 0.056(8) 0.009(7) 0.012(5) -0.006(5)
C033 0.043(5) 0.077(10) 0.075(10) 0.020(8) 0.015(6) -0.004(6)
C034 0.028(4) 0.041(5) 0.027(4) 0.004(4) -0.007(3) 0.001(4)
C035 0.034(5) 0.033(7) 0.026(5) -0.004(5) 0.004(3) -0.002(4)
C036 0.053(4) 0.040(5) 0.038(3) 0.005(3) -0.013(3) 0.005(4)
C037 0.048(5) 0.053(6) 0.037(5) 0.012(4) 0.007(4) -0.012(4)
F038 0.073(8) 0.066(6) 0.138(9) 0.027(6) 0.039(6) -0.001(5)
C039 0.041(3) 0.041(5) 0.034(3) 0.007(4) -0.003(3) 0.010(3)
C03A 0.074(8) 0.054(7) 0.050(6) 0.005(5) 0.026(6) -0.009(6)
C03B 0.057(7) 0.059(7) 0.057(7) 0.025(6) 0.017(5) 0.005(5)
C03D 0.096(5) 0.030(4) 0.032(3) -0.007(3) 0.023(3) -0.014(4)
C03E 0.034(4) 0.020(6) 0.021(4) -0.001(4) 0.001(4) 0.002(4)
C03F 0.085(8) 0.082(7) 0.034(5) 0.021(6) 0.006(5) -0.027(7)
C03G 0.059(7) 0.033(9) 0.036(5) 0.005(6) 0.012(5) -0.007(6)
C03Q 0.064(7) 0.053(10) 0.059(6) 0.008(7) 0.022(5) 0.004(7)
C10 0.087(8) 0.055(10) 0.068(6) 0.006(7) 0.035(5) 0.005(8)
C8 0.112(9) 0.093(13) 0.067(6) -0.005(8) 0.028(6) 0.016(8)
C17 0.109(9) 0.114(14) 0.046(6) -0.015(7) 0.013(6) 0.016(9)
C16 0.088(8) 0.062(11) 0.037(5) -0.002(6) 0.004(5) 0.007(8)
C03H 0.086(6) 0.027(4) 0.031(3) -0.002(3) 0.019(3) 0.011(4)
C03I 0.037(4) 0.041(6) 0.018(7) -0.007(5) -0.001(5) 0.011(4)
C9 0.049(6) 0.042(6) 0.033(8) -0.001(5) 0.000(5) 0.014(4)
C1AA 0.052(6) 0.052(7) 0.036(8) 0.000(6) 0.000(5) 0.020(4)
C12 0.049(6) 0.069(7) 0.038(9) -0.002(6) 0.007(6) 0.016(5)
C0AA 0.041(5) 0.069(7) 0.034(8) -0.006(6) 0.002(6) 0.009(5)
C5 0.041(5) 0.058(7) 0.038(8) -0.005(6) -0.002(5) 0.002(5)
F03J 0.076(7) 0.091(7) 0.060(6) 0.006(5) 0.012(5) 0.045(6)
F03K 0.076(6) 0.134(10) 0.107(7) -0.017(7) -0.012(6) -0.010(7)
C03L 0.049(6) 0.064(10) 0.034(5) -0.016(5) 0.016(4) -0.019(6)
F03M 0.063(6) 0.097(9) 0.107(7) -0.011(6) -0.014(6) 0.002(6)
C03N 0.042(5) 0.052(9) 0.044(8) 0.012(7) 0.015(5) 0.009(5)
C03O 0.078(5) 0.066(11) 0.043(8) 0.012(7) 0.021(6) 0.020(6)
C03R 0.042(5) 0.078(11) 0.073(10) 0.023(8) 0.018(5) 0.012(6)
C03S 0.046(6) 0.084(10) 0.069(9) 0.019(8) 0.019(6) 0.006(6)
C03T 0.033(5) 0.066(7) 0.063(6) 0.006(5) -0.021(4) 0.012(5)
F03U 0.104(8) 0.088(6) 0.080(8) 0.040(6) -0.004(6) -0.027(6)
F03V 0.128(9) 0.132(8) 0.113(9) -0.008(8) 0.035(7) 0.069(8)
F03Y 0.055(6) 0.121(7) 0.088(8) 0.035(7) 0.001(5) -0.034(6)
C4 0.050(6) 0.041(8) 0.021(4) -0.001(4) 0.002(4) -0.011(6)
C7 0.063(6) 0.055(9) 0.025(5) -0.006(5) 0.010(4) -0.019(6)
F9 0.058(7) 0.085(6) 0.157(10) 0.053(7) 0.033(6) 0.015(5)
C11 0.063(6) 0.067(10) 0.033(5) -0.015(5) 0.016(4) -0.023(6)
Ag4 0.0251(18) 0.0206(19) 0.0218(16) 0.0001(12) 0.0063(11) -0.0034(12)
Pt3 0.0221(13) 0.0166(13) 0.0250(15) -0.0026(11) 0.0087(10) -0.0067(9)
Ag5 0.0188(17) 0.0207(17) 0.0225(18) 0.0040(12) -0.0002(12) -0.0025(12)
C2 0.034(5) 0.047(6) 0.036(7) -0.003(6) -0.003(5) 0.001(4)
C3 0.035(5) 0.066(6) 0.052(9) -0.006(6) -0.006(5) 0.003(4)
C1 0.061(6) 0.050(6) 0.047(9) -0.005(6) -0.018(5) 0.012(4)
C18 0.060(6) 0.064(7) 0.079(11) 0.001(7) -0.019(6) 0.015(5)
C24 0.044(5) 0.044(6) 0.031(7) 0.002(5) -0.010(5) 0.000(3)
C37 0.044(6) 0.072(7) 0.058(10) -0.004(6) -0.005(6) 0.012(4)
Sb2 0.0278(9) 0.112(2) 0.056(2) -0.0274(17) 0.0021(13) 0.0038(10)
F3 0.130(11) 0.152(9) 0.197(13) -0.003(9) 0.027(8) -0.033(9)
F4 0.098(8) 0.127(12) 0.109(8) 0.002(7) 0.033(7) 0.003(8)
F5 0.138(12) 0.143(10) 0.127(10) -0.028(9) 0.016(8) 0.028(8)
F6 0.121(10) 0.145(12) 0.121(8) -0.029(8) 0.003(8) 0.023(8)
F7 0.125(11) 0.152(10) 0.116(10) -0.001(9) 0.037(9) 0.027(9)
F8 0.116(9) 0.140(9) 0.123(11) 0.012(8) 0.024(8) -0.015(9)
Sb1 0.066(3) 0.036(2) 0.0511(16) 0.0153(13) 0.023(2) 0.023(2)
F1 0.134(8) 0.125(11) 0.159(12) 0.001(10) 0.063(8) -0.011(7)
F2 0.163(11) 0.103(11) 0.084(7) -0.011(7) 0.009(7) 0.016(10)
F10 0.136(11) 0.080(7) 0.095(10) -0.007(6) -0.016(8) 0.015(6)
F11 0.097(10) 0.095(11) 0.090(8) 0.007(6) 0.002(6) -0.001(9)
F12 0.122(11) 0.076(7) 0.114(10) 0.007(6) 0.031(9) 0.010(6)
F13 0.091(8) 0.120(10) 0.109(9) -0.018(9) 0.015(7) 0.001(7)
Cl3 0.059(3) 0.085(5) 0.103(5) -0.031(4) 0.009(3) 0.007(3)
Cl4 0.054(3) 0.081(5) 0.180(8) -0.038(6) 0.006(4) 0.005(3)
C13 0.061(10) 0.066(11) 0.066(11) 0.002(9) 0.010(8) 0.011(8)
O2 0.136(10) 0.127(13) 0.118(9) 0.010(8) 0.022(7) -0.015(9)
C6 0.131(16) 0.112(16) 0.131(11) 0.004(11) 0.010(9) -0.004(12)
C14 0.123(11) 0.119(14) 0.117(10) 0.013(9) 0.039(8) -0.016(10)
C15 0.105(10) 0.095(12) 0.099(9) 0.017(8) 0.053(7) -0.031(8)
C19 0.130(12) 0.131(16) 0.116(14) -0.006(12) 0.027(9) -0.004(11)
C1A 0.059(8) 0.074(12) 0.044(7) 0.009(8) 0.022(6) -0.002(7)
C1B 0.055(8) 0.081(13) 0.041(7) 0.015(7) 0.020(6) -0.003(8)
C1C 0.039(8) 0.066(12) 0.034(7) 0.010(7) 0.008(5) -0.009(7)
C1D 0.045(8) 0.044(12) 0.027(6) -0.004(7) 0.009(5) 0.000(7)
C1E 0.051(8) 0.049(11) 0.047(7) 0.021(7) 0.026(6) 0.006(7)
C1F 0.053(8) 0.070(13) 0.046(7) 0.011(7) 0.026(6) 0.002(8)
C1G 0.053(10) 0.062(12) 0.025(8) 0.002(8) 0.007(7) -0.006(9)
C1H 0.044(10) 0.046(11) 0.030(7) 0.003(8) 0.002(7) -0.005(9)
C1I 0.040(9) 0.026(10) 0.019(7) 0.006(7) 0.005(7) -0.004(8)
C1J 0.046(9) 0.054(12) 0.041(9) 0.004(9) 0.007(7) -0.013(9)
C1K 0.054(11) 0.074(13) 0.045(9) 0.003(9) 0.012(7) -0.018(10)
C1L 0.062(10) 0.072(13) 0.042(8) 0.007(9) 0.009(8) -0.019(9)
C20 0.074(9) 0.033(10) 0.048(12) 0.003(8) 0.016(8) 0.009(7)
Ag3 0.018(2) 0.019(2) 0.018(2) 0.0003(13) 0.0021(14) -0.0002(12)
C1M 0.047(9) 0.055(12) 0.045(10) -0.004(9) 0.011(8) 0.018(8)
C1N 0.048(9) 0.066(12) 0.054(11) -0.004(9) 0.008(8) 0.015(8)
C1O 0.056(10) 0.079(13) 0.054(11) -0.007(9) 0.010(8) 0.002(9)
C1P 0.053(9) 0.066(12) 0.047(10) -0.012(8) 0.013(8) 0.001(8)
C1Q 0.049(8) 0.042(11) 0.036(10) -0.013(8) 0.013(7) 0.007(8)
C1R 0.041(9) 0.044(11) 0.028(9) -0.011(8) 0.007(7) 0.007(8)

loop_
_atom_type_symbol
_atom_type_description
_atom_type_scat_dispersion_real
_atom_type_scat_dispersion_imag
_atom_type_scat_source
C C 0.0181 0.0091 'International Tables Vol C Tables 4.2.6.8 and 6.1.1.4'
H H 0.0000 0.0000 'International Tables Vol C Tables 4.2.6.8 and 6.1.1.4'
Ag Ag 0.1306 4.2820 'International Tables Vol C Tables 4.2.6.8 and 6.1.1.4'
Cl Cl 0.3639 0.7018 'International Tables Vol C Tables 4.2.6.8 and 6.1.1.4'
F F 0.0727 0.0534 'International Tables Vol C Tables 4.2.6.8 and 6.1.1.4'
O O 0.0492 0.0322 'International Tables Vol C Tables 4.2.6.8 and 6.1.1.4'
P P 0.2955 0.4335 'International Tables Vol C Tables 4.2.6.8 and 6.1.1.4'
Pt Pt -4.5932 6.9264 'International Tables Vol C Tables 4.2.6.8 and 6.1.1.4'
Sb Sb -0.0562 5.8946 'International Tables Vol C Tables 4.2.6.8 and 6.1.1.4'

loop_
_geom_angle_atom_site_label_1
_geom_angle_atom_site_label_2
_geom_angle_atom_site_label_3
_geom_angle
_geom_angle_site_symmetry_1
_geom_angle_site_symmetry_3
_geom_angle_publ_flag
Ag2 Pt01 Ag1 60.90(2) . . ?
Ag05 Pt01 Ag2 62.82(3) . . ?
Ag05 Pt01 Ag1 59.87(2) . . ?
P0F Pt01 Ag2 126.15(7) . . ?
P0F Pt01 Ag1 122.72(6) . . ?
P0F Pt01 Ag05 171.04(7) . . ?
P0F Pt01 P0G 97.25(7) . . ?
P0G Pt01 Ag2 113.61(6) . . ?
P0G Pt01 Ag1 134.84(6) . . ?
P0G Pt01 Ag05 77.53(6) . . ?
P09 Ag02 Cl0B 103.94(6) . . ?
P0A Ag02 P09 109.33(6) . . ?
P0A Ag02 Cl0B 106.28(6) . . ?
P0D Ag02 P09 112.28(7) . . ?
P0D Ag02 P0A 118.36(6) . . ?
P0D Ag02 Cl0B 105.38(7) . . ?
Pt01 Ag2 Ag1 62.16(3) . . ?
Pt01 Ag2 Ag05 58.30(3) . . ?
Ag05 Ag2 Ag1 58.92(2) . . ?
Cl0B Ag2 Pt01 120.76(5) . . ?
Cl0B Ag2 Ag1 59.49(4) . . ?
Cl0B Ag2 Ag05 83.29(5) . . ?
P0C Ag2 Pt01 129.21(7) . . ?
P0C Ag2 Ag1 153.17(6) . . ?
P0C Ag2 Ag05 147.20(6) . . ?
P0C Ag2 Cl0B 107.91(7) . . ?
Ag2 Ag1 Pt01 56.94(2) . . ?
Ag05 Ag1 Pt01 57.10(2) . . ?
Ag05 Ag1 Ag2 60.37(3) . . ?
Cl0B Ag1 Pt01 113.77(4) . . ?
Cl0B Ag1 Ag2 57.60(4) . . ?
Cl0B Ag1 Ag05 83.09(5) . . ?
P0E Ag1 Pt01 132.38(6) . . ?
P0E Ag1 Ag2 150.12(6) . . ?
P0E Ag1 Ag05 149.17(6) . . ?
P0E Ag1 Cl0B 109.51(7) . . ?
Pt01 Ag05 Ag2 58.88(3) . . ?
Pt01 Ag05 Ag1 63.04(2) . . ?
Ag1 Ag05 Ag2 60.71(2) . . ?
P08 Ag05 Pt01 163.03(5) . . ?
P08 Ag05 Ag2 135.13(6) . . ?
P08 Ag05 Ag1 112.48(6) . . ?
F00H Sb06 F00V 178.7(9) . . ?
F00H Sb06 F03V 87.1(9) . . ?
F00H Sb06 F03Y 89.4(9) . . ?
F00V Sb06 F03V 94.1(9) . . ?
F00V Sb06 F03Y 90.2(6) . . ?
F03J Sb06 F00H 92.3(8) . . ?
F03J Sb06 F00V 86.5(8) . . ?
F03J Sb06 F03U 94.7(9) . . ?
F03J Sb06 F03V 175.1(11) . . ?
F03J Sb06 F03Y 88.4(9) . . ?
F03U Sb06 F00H 92.4(9) . . ?
F03U Sb06 F00V 88.1(7) . . ?
F03U Sb06 F03V 90.2(11) . . ?
F03U Sb06 F03Y 176.3(10) . . ?
F03Y Sb06 F03V 86.7(11) . . ?
F02Q Sb07 F03M 87.3(8) . . ?
F02S Sb07 F02Q 174.4(9) . . ?
F02S Sb07 F038 88.0(8) . . ?
F02S Sb07 F03M 87.4(8) . . ?
F02S Sb07 F9 90.4(8) . . ?
F038 Sb07 F02Q 90.2(8) . . ?
F038 Sb07 F03M 89.1(9) . . ?
F038 Sb07 F9 176.5(8) . . ?
F03K Sb07 F02Q 88.6(9) . . ?
F03K Sb07 F02S 96.6(10) . . ?
F03K Sb07 F038 87.2(10) . . ?
F03K Sb07 F03M 174.4(10) . . ?
F03K Sb07 F9 96.1(11) . . ?
F9 Sb07 F02Q 91.0(8) . . ?
F9 Sb07 F03M 87.7(9) . . ?
C00J P08 Ag05 111.3(3) . . ?
C00J P08 C018 100.0(4) . . ?
C00J P08 C01P 106.6(4) . . ?
C00J P08 Ag4 103.2(3) . . ?
C018 P08 Ag05 109.3(3) . . ?
C018 P08 C01P 109.3(4) . . ?
C018 P08 Ag4 130.0(3) . . ?
C01P P08 Ag05 118.8(3) . . ?
C01P P08 Ag4 105.5(3) . . ?
C00Z P09 Ag02 108.3(3) . . ?
C00Z P09 C013 107.3(4) . . ?
C00Z P09 C01R 104.4(4) . . ?
C013 P09 Ag02 112.5(3) . . ?
C013 P09 C01R 103.3(4) . . ?
C01R P09 Ag02 120.1(3) . . ?
C00P P0A Ag02 114.8(2) . . ?
C019 P0A Ag02 117.0(3) . . ?
C019 P0A C00P 103.3(3) . . ?
C01Z P0A Ag02 110.5(2) . . ?
C01Z P0A C00P 105.9(3) . . ?
C01Z P0A C019 104.2(3) . . ?
Ag02 Cl0B Ag2 148.76(7) . . ?
Ag02 Cl0B Ag1 147.59(7) . . ?
Ag02 Cl0B Ag4 138.83(13) . . ?
Ag2 Cl0B Ag1 62.91(5) . . ?
C00O P0C Ag2 109.3(2) . . ?
C00O P0C Ag3 110.7(3) . . ?
C00R P0C Ag2 112.2(3) . . ?
C00R P0C C00O 104.7(3) . . ?
C00R P0C Ag3 120.8(3) . . ?
C02I P0C Ag2 120.3(2) . . ?
C02I P0C C00O 105.6(4) . . ?
C02I P0C C00R 103.4(4) . . ?
C02I P0C Ag3 110.4(3) . . ?
C012 P0D Ag02 120.9(3) . . ?
C017 P0D Ag02 114.7(3) . . ?
C017 P0D C012 103.7(4) . . ?
C017 P0D C02H 104.8(4) . . ?
C02H P0D Ag02 104.8(3) . . ?
C02H P0D C012 106.5(4) . . ?
C00X P0E Ag1 120.2(3) . . ?
C00X P0E C03G 108.6(6) . . ?
C00X P0E Ag5 136.6(3) . . ?
C034 P0E Ag1 116.9(3) . . ?
C034 P0E C00X 104.9(4) . . ?
C034 P0E C03G 106.7(6) . . ?
C034 P0E Ag5 107.7(3) . . ?
C03G P0E Ag1 98.5(5) . . ?
C1D P0E C00X 96.2(9) . . ?
C1D P0E C034 109.7(8) . . ?
C1D P0E Ag5 99.0(8) . . ?
C02E P0F Pt01 114.1(4) . . ?
C02E P0F C03E 95.5(6) . . ?
C02E P0F Pt3 108.3(4) . . ?
C02E P0F C24 99.8(7) . . ?
C03E P0F Pt01 117.5(5) . . ?
C03I P0F Pt01 112.2(5) . . ?
C03I P0F C02E 117.5(6) . . ?
C03I P0F C03E 98.1(7) . . ?
C24 P0F Pt3 106.2(6) . . ?
C1I P0F C02E 110.5(9) . . ?
C1I P0F Pt3 126.7(6) . . ?
C1I P0F C24 101.5(9) . . ?
C00U P0G Pt01 117.7(3) . . ?
C00U P0G C028 108.7(7) . . ?
C00U P0G C03H 100.9(4) . . ?
C00U P0G Pt3 113.7(3) . . ?
C00U P0G C1R 108.2(8) . . ?
C028 P0G Pt01 108.7(7) . . ?
C028 P0G C03H 109.9(8) . . ?
C03H P0G Pt01 110.6(3) . . ?
Pt3 P0G C03H 120.8(4) . . ?
Pt3 P0G C1R 115.2(7) . . ?
C1R P0G C03H 95.7(10) . . ?
C03A O00I C03B 114.2(8) . . ?
C015 C00J P08 118.3(7) . . ?
C01M C00J P08 122.1(6) . . ?
C01M C00J C015 119.5(8) . . ?
C010 C00K H00K 120.5 . . ?
C01V C00K H00K 120.5 . . ?
C01V C00K C010 119.0(9) . . ?
H00A C00L H00B 107.6 . . ?
C00O C00L H00A 108.6 . . ?
C00O C00L H00B 108.6 . . ?
C00O C00L C00P 114.6(6) . . ?
C00P C00L H00A 108.6 . . ?
C00P C00L H00B 108.6 . . ?
H00C C00M H00D 107.6 . . ?
C00X C00M H00C 108.7 . . ?
C00X C00M H00D 108.7 . . ?
C01R C00M H00C 108.7 . . ?
C01R C00M H00D 108.7 . . ?
C01R C00M C00X 114.3(6) . . ?
C017 C00N H00N 119.7 . . ?
C02Y C00N H00N 119.7 . . ?
C02Y C00N C017 120.5(8) . . ?
P0C C00O H00O 109.2 . . ?
C00L C00O P0C 107.6(5) . . ?
C00L C00O H00O 109.2 . . ?
C01S C00O P0C 108.9(5) . . ?
C01S C00O C00L 112.6(6) . . ?
C01S C00O H00O 109.2 . . ?
P0A C00P H00P 107.6 . . ?
C00L C00P P0A 105.6(5) . . ?
C00L C00P H00P 107.6 . . ?
C00T C00P P0A 116.8(5) . . ?
C00T C00P C00L 111.4(6) . . ?
C00T C00P H00P 107.6 . . ?
H00E C00Q H00F 109.5 . . ?
H00E C00Q H00G 109.5 . . ?
H00F C00Q H00G 109.5 . . ?
C01R C00Q H00E 109.5 . . ?
C01R C00Q H00F 109.5 . . ?
C01R C00Q H00G 109.5 . . ?
C02N C00R P0C 122.0(7) . . ?
C037 C00R P0C 119.3(7) . . ?
C037 C00R C02N 118.5(8) . . ?
C014 C00S H00S 119.7 . . ?
C014 C00S C01F 120.6(9) . . ?
C01F C00S H00S 119.7 . . ?
C00P C00T H00H 109.5 . . ?
C00P C00T H00I 109.5 . . ?
C00P C00T H00J 109.5 . . ?
H00H C00T H00I 109.5 . . ?
H00H C00T H00J 109.5 . . ?
H00I C00T H00J 109.5 . . ?
C01C C00U P0G 124.3(7) . . ?
C039 C00U P0G 117.1(7) . . ?
C039 C00U C01C 118.6(8) . . ?
C01I C00W H00W 119.9 . . ?
C01Z C00W H00W 119.9 . . ?
C01Z C00W C01I 120.3(9) . . ?
P0E C00X H00X 109.0 . . ?
C00M C00X P0E 106.8(6) . . ?
C00M C00X H00X 109.0 . . ?
C01G C00X P0E 110.4(6) . . ?
C01G C00X C00M 112.5(7) . . ?
C01G C00X H00X 109.0 . . ?
C01H C00Z P09 121.1(6) . . ?
C01H C00Z C01U 117.0(8) . . ?
C01U C00Z P09 121.2(6) . . ?
C00K C010 H010 119.5 . . ?
C019 C010 C00K 121.1(8) . . ?
C019 C010 H010 119.5 . . ?
C013 C011 H011 119.5 . . ?
C01W C011 H011 119.5 . . ?
C01W C011 C013 120.9(8) . . ?
P0D C012 H012 108.2 . . ?
C027 C012 P0D 114.3(6) . . ?
C027 C012 H012 108.2 . . ?
C027 C012 C02P 111.4(7) . . ?
C02P C012 P0D 106.3(5) . . ?
C02P C012 H012 108.2 . . ?
C011 C013 P09 117.0(6) . . ?
C011 C013 C020 117.9(8) . . ?
C020 C013 P09 125.1(7) . . ?
C00S C014 H014 119.6 . . ?
C00S C014 C01I 120.7(8) . . ?
C01I C014 H014 119.6 . . ?
C00J C015 H015 119.7 . . ?
C01X C015 C00J 120.6(9) . . ?
C01X C015 H015 119.7 . . ?
C02D C016 H016 119.8 . . ?
C02H C016 H016 119.8 . . ?
C02H C016 C02D 120.5(9) . . ?
C00N C017 P0D 117.6(6) . . ?
C030 C017 P0D 124.8(6) . . ?
C030 C017 C00N 117.7(7) . . ?
C01A C018 P08 126.7(7) . . ?
C01A C018 C01J 117.6(8) . . ?
C01J C018 P08 115.6(6) . . ?
C010 C019 P0A 118.4(6) . . ?
C01D C019 P0A 122.7(6) . . ?
C01D C019 C010 118.7(7) . . ?
C018 C01A H01A 119.8 . . ?
C018 C01A C01T 120.3(8) . . ?
C01T C01A H01A 119.8 . . ?
C00U C01C H01C 120.1 . . ?
C02G C01C C00U 119.8(10) . . ?
C02G C01C H01C 120.1 . . ?
C019 C01D H01D 119.5 . . ?
C019 C01D C02C 120.9(8) . . ?
C02C C01D H01D 119.5 . . ?
C01O C01E H01E 119.7 . . ?
C01O C01E C01Q 120.7(10) . . ?
C01Q C01E H01E 119.7 . . ?
C00S C01F H01F 120.2 . . ?
C00S C01F C01Z 119.5(8) . . ?
C01Z C01F H01F 120.2 . . ?
C00X C01G H01B 109.5 . . ?
C00X C01G H01G 109.5 . . ?
C00X C01G H01H 109.5 . . ?
H01B C01G H01G 109.5 . . ?
H01B C01G H01H 109.5 . . ?
H01G C01G H01H 109.5 . . ?
C00Z C01H H01I 118.8 . . ?
C02X C01H C00Z 122.3(8) . . ?
C02X C01H H01I 118.8 . . ?
C00W C01I H01J 120.2 . . ?
C014 C01I C00W 119.5(9) . . ?
C014 C01I H01J 120.2 . . ?
C018 C01J H01K 118.9 . . ?
C02W C01J C018 122.1(9) . . ?
C02W C01J H01K 118.9 . . ?
H01L C01K H01M 109.5 . . ?
H01L C01K H01N 109.5 . . ?
H01M C01K H01N 109.5 . . ?
C01P C01K H01L 109.5 . . ?
C01P C01K H01M 109.5 . . ?
C01P C01K H01N 109.5 . . ?
C02B C01L H01O 120.4 . . ?
C02B C01L C02X 119.3(9) . . ?
C02X C01L H01O 120.4 . . ?
C00J C01M H01P 120.1 . . ?
C01Y C01M C00J 119.7(8) . . ?
C01Y C01M H01P 120.1 . . ?
C01O C01N H01Q 119.6 . . ?
C01O C01N C02O 120.8(10) . . ?
C02O C01N H01Q 119.6 . . ?
C01E C01O H01R 120.0 . . ?
C01N C01O C01E 119.9(9) . . ?
C01N C01O H01R 120.0 . . ?
P08 C01P H01S 109.1 . . ?
C01K C01P P08 108.8(6) . . ?
C01K C01P H01S 109.1 . . ?
C01K C01P C02P 113.3(7) . . ?
C02P C01P P08 107.5(5) . . ?
C02P C01P H01S 109.1 . . ?
C01E C01Q H01T 119.7 . . ?
C01E C01Q C02I 120.6(9) . . ?
C02I C01Q H01T 119.7 . . ?
P09 C01R H01U 107.0 . . ?
C00M C01R P09 108.0(5) . . ?
C00M C01R H01U 107.0 . . ?
C00Q C01R P09 114.1(6) . . ?
C00Q C01R C00M 113.4(7) . . ?
C00Q C01R H01U 107.0 . . ?
C00O C01S H01V 109.5 . . ?
C00O C01S H01W 109.5 . . ?
C00O C01S H01X 109.5 . . ?
H01V C01S H01W 109.5 . . ?
H01V C01S H01X 109.5 . . ?
H01W C01S H01X 109.5 . . ?
C01A C01T H01Y 119.8 . . ?
C02F C01T C01A 120.5(9) . . ?
C02F C01T H01Y 119.8 . . ?
C00Z C01U H01Z 119.4 . . ?
C02B C01U C00Z 121.2(9) . . ?
C02B C01U H01Z 119.4 . . ?
C00K C01V H01 119.1 . . ?
C00K C01V C02C 121.7(8) . . ?
C02C C01V H01 119.1 . . ?
C011 C01W H1 119.9 . . ?
C011 C01W C022 120.2(9) . . ?
C022 C01W H1 119.9 . . ?
C015 C01X H2 119.7 . . ?
C015 C01X C021 120.6(8) . . ?
C021 C01X H2 119.7 . . ?
C01M C01Y H3 119.8 . . ?
C01M C01Y C021 120.4(9) . . ?
C021 C01Y H3 119.8 . . ?
C00W C01Z P0A 119.0(6) . . ?
C00W C01Z C01F 119.3(7) . . ?
C01F C01Z P0A 121.3(6) . . ?
C013 C020 H020 119.6 . . ?
C02K C020 C013 120.9(9) . . ?
C02K C020 H020 119.6 . . ?
C01X C021 C01Y 119.1(8) . . ?
C01X C021 H021 120.5 . . ?
C01Y C021 H021 120.5 . . ?
C01W C022 H022 120.1 . . ?
C02K C022 C01W 119.7(9) . . ?
C02K C022 H022 120.1 . . ?
C026 C023 H023 119.5 . . ?
C02D C023 H023 119.5 . . ?
C02D C023 C026 121.1(8) . . ?
C02A C024 H024 120.3 . . ?
C02Z C024 H024 120.3 . . ?
C02Z C024 C02A 119.5(10) . . ?
H02 C025 H 109.5 . . ?
H02 C025 HA 109.5 . . ?
H C025 HA 109.5 . . ?
C03A C025 H02 109.5 . . ?
C03A C025 H 109.5 . . ?
C03A C025 HA 109.5 . . ?
C023 C026 H026 120.5 . . ?
C023 C026 C029 119.0(9) . . ?
C029 C026 H026 120.5 . . ?
C012 C027 H02A 109.5 . . ?
C012 C027 H02B 109.5 . . ?
C012 C027 H02C 109.5 . . ?
H02A C027 H02B 109.5 . . ?
H02A C027 H02C 109.5 . . ?
H02B C027 H02C 109.5 . . ?
C032 C028 P0G 122.8(15) . . ?
C03N C028 P0G 119.2(15) . . ?
C03N C028 C032 117.5(18) . . ?
C026 C029 H029 119.7 . . ?
C02H C029 C026 120.5(8) . . ?
C02H C029 H029 119.7 . . ?
C024 C02A H02D 119.7 . . ?
C034 C02A C024 120.6(9) . . ?
C034 C02A H02D 119.7 . . ?
C01L C02B H02E 119.7 . . ?
C01U C02B C01L 120.6(9) . . ?
C01U C02B H02E 119.7 . . ?
C01D C02C H02F 120.7 . . ?
C01V C02C C01D 118.6(9) . . ?
C01V C02C H02F 120.7 . . ?
C016 C02D H02G 120.2 . . ?
C023 C02D C016 119.6(9) . . ?
C023 C02D H02G 120.2 . . ?
P0F C02E H02H 109.1 . . ?
P0F C02E H02I 100.0 . . ?
C03D C02E P0F 114.0(7) . . ?
C03D C02E H02H 109.1 . . ?
C03D C02E H02I 100.0 . . ?
C03D C02E C03O 112.1(11) . . ?
C03O C02E P0F 103.3(12) . . ?
C03O C02E H02H 109.1 . . ?
C20 C02E P0F 129.6(17) . . ?
C20 C02E H02I 100.0 . . ?
C20 C02E C03D 107.3(15) . . ?
C01T C02F H02J 119.7 . . ?
C01T C02F C02W 120.6(9) . . ?
C02W C02F H02J 119.7 . . ?
C01C C02G H02K 119.7 . . ?
C02J C02G C01C 120.6(10) . . ?
C02J C02G H02K 119.7 . . ?
C016 C02H P0D 122.1(7) . . ?
C016 C02H C029 119.2(7) . . ?
C029 C02H P0D 118.1(6) . . ?
C01Q C02I P0C 117.8(7) . . ?
C01Q C02I C02O 118.0(8) . . ?
C02O C02I P0C 124.2(6) . . ?
C02G C02J H02L 119.6 . . ?
C036 C02J C02G 120.8(9) . . ?
C036 C02J H02L 119.6 . . ?
C020 C02K H02M 119.8 . . ?
C022 C02K C020 120.3(9) . . ?
C022 C02K H02M 119.8 . . ?
C02M C02L H02N 120.3 . . ?
C02Y C02L H02N 120.3 . . ?
C02Y C02L C02M 119.4(8) . . ?
C02L C02M H02O 119.6 . . ?
C02L C02M C030 120.8(9) . . ?
C030 C02M H02O 119.6 . . ?
C00R C02N H02P 120.1 . . ?
C00R C02N C02T 119.8(11) . . ?
C02T C02N H02P 120.1 . . ?
C01N C02O H02Q 120.0 . . ?
C02I C02O C01N 119.9(9) . . ?
C02I C02O H02Q 120.0 . . ?
C012 C02P H02R 108.4 . . ?
C012 C02P H02S 108.4 . . ?
C01P C02P C012 115.7(6) . . ?
C01P C02P H02R 108.4 . . ?
C01P C02P H02S 108.4 . . ?
H02R C02P H02S 107.4 . . ?
C034 C02R H02T 121.2 . . ?
C03T C02R H02T 121.2 . . ?
C03T C02R C034 117.6(10) . . ?
C02N C02T H02U 120.1 . . ?
C02U C02T C02N 119.7(12) . . ?
C02U C02T H02U 120.1 . . ?
C02T C02U H02V 119.6 . . ?
C02T C02U C03F 120.7(10) . . ?
C03F C02U H02V 119.6 . . ?
H6 C02V HB 109.5 . . ?
H6 C02V HC 109.5 . . ?
HB C02V HC 109.5 . . ?
C03B C02V H6 109.5 . . ?
C03B C02V HB 109.5 . . ?
C03B C02V HC 109.5 . . ?
C01J C02W C02F 118.8(10) . . ?
C01J C02W H02W 120.6 . . ?
C02F C02W H02W 120.6 . . ?
C01H C02X C01L 119.6(9) . . ?
C01H C02X H02X 120.2 . . ?
C01L C02X H02X 120.2 . . ?
C00N C02Y H02Y 119.7 . . ?
C02L C02Y C00N 120.6(8) . . ?
C02L C02Y H02Y 119.7 . . ?
C024 C02Z H02Z 120.0 . . ?
C024 C02Z C03T 120.1(9) . . ?
C03T C02Z H02Z 120.0 . . ?
C017 C030 H030 119.5 . . ?
C02M C030 C017 120.9(8) . . ?
C02M C030 H030 119.5 . . ?
H03A C031 H03B 109.5 . . ?
H03A C031 H03C 109.5 . . ?
H03B C031 H03C 109.5 . . ?
C03H C031 H03A 109.5 . . ?
C03H C031 H03B 109.5 . . ?
C03H C031 H03C 109.5 . . ?
C028 C032 H032 119.0 . . ?
C033 C032 C028 121.9(19) . . ?
C033 C032 H032 119.0 . . ?
C032 C033 H033 120.5 . . ?
C032 C033 C03S 119.0(19) . . ?
C03S C033 H033 120.5 . . ?
C02A C034 P0E 117.5(7) . . ?
C02A C034 C02R 120.5(8) . . ?
C02R C034 P0E 121.9(7) . . ?
C03E C035 H035 120.2 . . ?
C03E C035 C03L 119.7(14) . . ?
C03L C035 H035 120.2 . . ?
C02J C036 H036 120.5 . . ?
C02J C036 C039 119.1(10) . . ?
C039 C036 H036 120.5 . . ?
C00R C037 H037 119.5 . . ?
C00R C037 C03F 121.0(11) . . ?
C03F C037 H037 119.5 . . ?
C00U C039 C036 121.0(10) . . ?
C00U C039 H039 119.5 . . ?
C036 C039 H039 119.5 . . ?
O00I C03A C025 109.9(9) . . ?
O00I C03A H03K 109.7 . . ?
O00I C03A H03M 109.7 . . ?
C025 C03A H03K 109.7 . . ?
C025 C03A H03M 109.7 . . ?
H03K C03A H03M 108.2 . . ?
O00I C03B C02V 110.4(10) . . ?
O00I C03B H03O 109.6 . . ?
O00I C03B H03P 109.6 . . ?
C02V C03B H03O 109.6 . . ?
C02V C03B H03P 109.6 . . ?
H03O C03B H03P 108.1 . . ?
C02E C03D H03D 107.9 . . ?
C02E C03D H03E 107.9 . . ?
H03D C03D H03E 107.2 . . ?
C03H C03D C02E 117.5(10) . . ?
C03H C03D H03D 107.9 . . ?
C03H C03D H03E 107.9 . . ?
C035 C03E P0F 122.1(11) . . ?
C035 C03E C4 118.6(15) . . ?
C4 C03E P0F 119.3(12) . . ?
C02U C03F C037 120.2(13) . . ?
C02U C03F H03F 119.9 . . ?
C037 C03F H03F 119.9 . . ?
C03Q C03G P0E 115.6(8) . . ?
C03Q C03G C16 120.0 . . ?
C16 C03G P0E 124.3(8) . . ?
C03G C03Q H03Q 120.0 . . ?
C10 C03Q C03G 120.0 . . ?
C10 C03Q H03Q 120.0 . . ?
C03Q C10 H10 120.0 . . ?
C03Q C10 C8 120.0 . . ?
C8 C10 H10 120.0 . . ?
C10 C8 H8 120.0 . . ?
C17 C8 C10 120.0 . . ?
C17 C8 H8 120.0 . . ?
C8 C17 H17 120.0 . . ?
C8 C17 C16 120.0 . . ?
C16 C17 H17 120.0 . . ?
C03G C16 H16 120.0 . . ?
C17 C16 C03G 120.0 . . ?
C17 C16 H16 120.0 . . ?
P0G C03H H03H 106.2 . . ?
C031 C03H P0G 116.2(8) . . ?
C031 C03H C03D 110.9(10) . . ?
C031 C03H H03H 106.2 . . ?
C03D C03H P0G 110.5(7) . . ?
C03D C03H H03H 106.2 . . ?
C9 C03I P0F 117.6(8) . . ?
C9 C03I C5 120.0 . . ?
C5 C03I P0F 122.3(8) . . ?
C03I C9 H9 120.0 . . ?
C1AA C9 C03I 120.0 . . ?
C1AA C9 H9 120.0 . . ?
C9 C1AA H1AA 120.0 . . ?
C9 C1AA C12 120.0 . . ?
C12 C1AA H1AA 120.0 . . ?
C1AA C12 H12 120.0 . . ?
C0AA C12 C1AA 120.0 . . ?
C0AA C12 H12 120.0 . . ?
C12 C0AA H0AA 120.0 . . ?
C12 C0AA C5 120.0 . . ?
C5 C0AA H0AA 120.0 . . ?
C03I C5 H5 120.0 . . ?
C0AA C5 C03I 120.0 . . ?
C0AA C5 H5 120.0 . . ?
C035 C03L H03L 118.9 . . ?
C11 C03L C035 122.2(16) . . ?
C11 C03L H03L 118.9 . . ?
C028 C03N H03N 118.5 . . ?
C028 C03N C03R 123.0(19) . . ?
C03R C03N H03N 118.5 . . ?
C02E C03O H03G 109.5 . . ?
C02E C03O H03I 109.5 . . ?
C02E C03O H03J 109.5 . . ?
H03G C03O H03I 109.5 . . ?
H03G C03O H03J 109.5 . . ?
H03I C03O H03J 109.5 . . ?
C03N C03R H03R 120.7 . . ?
C03S C03R C03N 119(2) . . ?
C03S C03R H03R 120.7 . . ?
C033 C03S H03S 120.0 . . ?
C03R C03S C033 120.0(19) . . ?
C03R C03S H03S 120.0 . . ?
C02R C03T H03T 119.2 . . ?
C02Z C03T C02R 121.6(10) . . ?
C02Z C03T H03T 119.2 . . ?
C03E C4 H4 119.7 . . ?
C7 C4 C03E 120.6(16) . . ?
C7 C4 H4 119.7 . . ?
C4 C7 H7 119.9 . . ?
C4 C7 C11 120.3(15) . . ?
C11 C7 H7 119.9 . . ?
C03L C11 C7 118.7(16) . . ?
C03L C11 H11 120.7 . . ?
C7 C11 H11 120.7 . . ?
P08 Ag4 Cl0B 120.9(2) . . ?
P08 Ag4 Pt3 126.5(3) . . ?
P08 Ag4 Ag5 136.9(2) . . ?
P08 Ag4 Ag3 163.6(3) . . ?
Cl0B Ag4 Pt3 112.16(19) . . ?
Ag5 Ag4 Cl0B 72.05(19) . . ?
Ag5 Ag4 Pt3 54.95(17) . . ?
Ag5 Ag4 Ag3 59.2(2) . . ?
Ag3 Ag4 Cl0B 62.29(19) . . ?
Ag3 Ag4 Pt3 55.67(19) . . ?
P0F Pt3 Ag4 151.5(3) . . ?
P0F Pt3 Ag5 94.2(3) . . ?
P0F Pt3 Ag3 97.9(3) . . ?
P0G Pt3 P0F 98.51(18) . . ?
P0G Pt3 Ag4 109.1(3) . . ?
P0G Pt3 Ag5 164.0(3) . . ?
P0G Pt3 Ag3 124.1(3) . . ?
Ag5 Pt3 Ag4 59.9(2) . . ?
Ag5 Pt3 Ag3 63.0(2) . . ?
Ag3 Pt3 Ag4 61.0(2) . . ?
P0E Ag5 Ag4 121.4(3) . . ?
P0E Ag5 Pt3 159.1(3) . . ?
P0E Ag5 Ag3 141.2(3) . . ?
Ag4 Ag5 Ag3 61.7(2) . . ?
Pt3 Ag5 Ag4 65.11(19) . . ?
Pt3 Ag5 Ag3 59.6(2) . . ?
C3 C2 H2A 118.7 . . ?
C3 C2 C24 122.6(19) . . ?
C24 C2 H2A 118.7 . . ?
C2 C3 H3A 119.2 . . ?
C37 C3 C2 122(2) . . ?
C37 C3 H3A 119.2 . . ?
C18 C1 H1A 119.4 . . ?
C18 C1 C24 121(2) . . ?
C24 C1 H1A 119.4 . . ?
C1 C18 H18 118.9 . . ?
C1 C18 C37 122(2) . . ?
C37 C18 H18 118.9 . . ?
C2 C24 P0F 122.1(15) . . ?
C1 C24 P0F 123.2(16) . . ?
C1 C24 C2 114.5(17) . . ?
C3 C37 C18 118(2) . . ?
C3 C37 H37 121.2 . . ?
C18 C37 H37 121.2 . . ?
F3 Sb2 F4 89.0(11) . . ?
F5 Sb2 F3 82.5(11) . . ?
F5 Sb2 F4 90.6(10) . . ?
F6 Sb2 F3 92.0(11) . . ?
F6 Sb2 F4 176.2(10) . . ?
F6 Sb2 F5 93.2(10) . . ?
F7 Sb2 F3 88.7(11) . . ?
F7 Sb2 F4 87.4(9) . . ?
F7 Sb2 F5 171.0(13) . . ?
F7 Sb2 F6 88.9(10) . . ?
F8 Sb2 F3 171.9(12) . . ?
F8 Sb2 F4 87.5(9) . . ?
F8 Sb2 F5 90.2(11) . . ?
F8 Sb2 F6 91.9(11) . . ?
F8 Sb2 F7 98.4(12) . . ?
F1 Sb1 F2 102.7(11) . . ?
F1 Sb1 F10 97.1(11) . . ?
F1 Sb1 F11 88.5(11) . . ?
F1 Sb1 F12 92.1(10) . . ?
F1 Sb1 F13 168.3(11) . . ?
F2 Sb1 F10 93.7(10) . . ?
F2 Sb1 F11 168.7(12) . . ?
F2 Sb1 F12 89.8(10) . . ?
F2 Sb1 F13 88.0(10) . . ?
F10 Sb1 F11 85.3(10) . . ?
F10 Sb1 F12 169.2(11) . . ?
F10 Sb1 F13 86.7(10) . . ?
F11 Sb1 F13 80.7(10) . . ?
F12 Sb1 F11 89.2(10) . . ?
F12 Sb1 F13 83.1(9) . . ?
Cl3 C13 H13A 109.7 . . ?
Cl3 C13 H13B 109.7 . . ?
Cl4 C13 Cl3 109.7(9) . . ?
Cl4 C13 H13A 109.7 . . ?
Cl4 C13 H13B 109.7 . . ?
H13A C13 H13B 108.2 . . ?
C15 O2 C14 123.4(17) . . ?
H6A C6 H6B 109.5 . . ?
H6A C6 H6C 109.5 . . ?
H6B C6 H6C 109.5 . . ?
C14 C6 H6A 109.2 . . ?
C14 C6 H6B 108.3 . . ?
C14 C6 H6C 110.9 . . ?
O2 C14 C6 107(2) . . ?
O2 C14 H14A 110.3 . . ?
O2 C14 H14B 110.3 . . ?
C6 C14 H14A 110.3 . . ?
C6 C14 H14B 110.3 . . ?
H14A C14 H14B 108.5 . . ?
O2 C15 H15A 108.9 . . ?
O2 C15 H15B 108.9 . . ?
O2 C15 C19 113(2) . . ?
H15A C15 H15B 107.7 . . ?
C19 C15 H15A 108.9 . . ?
C19 C15 H15B 108.9 . . ?
C15 C19 H19A 109.5 . . ?
C15 C19 H19B 109.5 . . ?
C15 C19 H19C 109.5 . . ?
H19A C19 H19B 109.5 . . ?
H19A C19 H19C 109.5 . . ?
H19B C19 H19C 109.5 . . ?
C1B C1A H1AB 120.0 . . ?
C1B C1A C1F 120.1(16) . . ?
C1F C1A H1AB 120.0 . . ?
C1A C1B H1B 119.6 . . ?
C1A C1B C1C 120.8(16) . . ?
C1C C1B H1B 119.6 . . ?
C1B C1C H1C 120.1 . . ?
C1D C1C C1B 119.8(16) . . ?
C1D C1C H1C 120.1 . . ?
C1C C1D P0E 125.0(15) . . ?
C1C C1D C1E 118.5(16) . . ?
C1E C1D P0E 116.4(14) . . ?
C1D C1E H1E 118.4 . . ?
C1D C1E C1F 123.1(16) . . ?
C1F C1E H1E 118.4 . . ?
C1A C1F H1F 121.3 . . ?
C1E C1F C1A 117.4(16) . . ?
C1E C1F H1F 121.3 . . ?
C1H C1G H1G 120.5 . . ?
C1H C1G C1L 119.0(16) . . ?
C1L C1G H1G 120.5 . . ?
C1G C1H H1H 119.2 . . ?
C1I C1H C1G 121.6(16) . . ?
C1I C1H H1H 119.2 . . ?
C1H C1I P0F 122.6(13) . . ?
C1H C1I C1J 118.9(15) . . ?
C1J C1I P0F 117.9(13) . . ?
C1I C1J H1J 120.0 . . ?
C1K C1J C1I 120.1(15) . . ?
C1K C1J H1J 120.0 . . ?
C1J C1K H1K 119.9 . . ?
C1L C1K C1J 120.2(16) . . ?
C1L C1K H1K 119.9 . . ?
C1G C1L H1L 119.9 . . ?
C1K C1L C1G 120.2(16) . . ?
C1K C1L H1L 119.9 . . ?
C02E C20 H20A 109.5 . . ?
C02E C20 H20B 109.5 . . ?
C02E C20 H20C 109.5 . . ?
H20A C20 H20B 109.5 . . ?
H20A C20 H20C 109.5 . . ?
H20B C20 H20C 109.5 . . ?
P0C Ag3 Ag4 130.8(3) . . ?
P0C Ag3 Pt3 142.1(3) . . ?
P0C Ag3 Ag5 158.6(3) . . ?
Pt3 Ag3 Ag4 63.3(2) . . ?
Pt3 Ag3 Ag5 57.4(2) . . ?
Ag5 Ag3 Ag4 59.1(2) . . ?
C1N C1M H1M 120.4 . . ?
C1R C1M H1M 120.4 . . ?
C1R C1M C1N 119.2(17) . . ?
C1M C1N H1N 119.7 . . ?
C1O C1N C1M 120.5(17) . . ?
C1O C1N H1N 119.7 . . ?
C1N C1O H1O 119.8 . . ?
C1N C1O C1P 120.3(17) . . ?
C1P C1O H1O 119.8 . . ?
C1O C1P H1P 120.5 . . ?
C1Q C1P C1O 118.9(17) . . ?
C1Q C1P H1P 120.5 . . ?
C1P C1Q H1Q 119.6 . . ?
C1P C1Q C1R 120.9(17) . . ?
C1R C1Q H1Q 119.6 . . ?
C1M C1R P0G 113.9(15) . . ?
C1Q C1R P0G 125.9(15) . . ?
C1Q C1R C1M 120.1(17) . . ?

loop_
_geom_bond_atom_site_label_1
_geom_bond_atom_site_label_2
_geom_bond_distance
_geom_bond_site_symmetry_2
_geom_bond_publ_flag
Pt01 Ag2 2.7225(11) . ?
Pt01 Ag1 2.8721(9) . ?
Pt01 Ag05 2.7056(8) . ?
Pt01 P0F 2.254(2) . ?
Pt01 P0G 2.311(2) . ?
Ag02 P09 2.4939(19) . ?
Ag02 P0A 2.4929(18) . ?
Ag02 Cl0B 2.6868(18) . ?
Ag02 P0D 2.477(2) . ?
Ag2 Ag1 2.8383(10) . ?
Ag2 Ag05 2.8287(11) . ?
Ag2 Cl0B 2.692(2) . ?
Ag2 P0C 2.406(2) . ?
Ag1 Ag05 2.7869(8) . ?
Ag1 Cl0B 2.7467(19) . ?
Ag1 P0E 2.441(2) . ?
Ag05 P08 2.444(2) . ?
Sb06 F00H 1.846(14) . ?
Sb06 F00V 1.867(12) . ?
Sb06 F03J 1.780(14) . ?
Sb06 F03U 1.794(15) . ?
Sb06 F03V 1.910(18) . ?
Sb06 F03Y 1.902(15) . ?
Sb07 F02Q 1.906(17) . ?
Sb07 F02S 1.822(15) . ?
Sb07 F038 1.828(16) . ?
Sb07 F03K 1.761(17) . ?
Sb07 F03M 1.927(16) . ?
Sb07 F9 1.865(16) . ?
P08 C00J 1.822(9) . ?
P08 C018 1.828(8) . ?
P08 C01P 1.849(8) . ?
P08 Ag4 2.316(5) . ?
P09 C00Z 1.817(9) . ?
P09 C013 1.822(8) . ?
P09 C01R 1.859(7) . ?
P0A C00P 1.848(7) . ?
P0A C019 1.833(7) . ?
P0A C01Z 1.824(8) . ?
Cl0B Ag4 2.893(6) . ?
P0C C00O 1.844(7) . ?
P0C C00R 1.820(8) . ?
P0C C02I 1.811(9) . ?
P0C Ag3 2.467(8) . ?
P0D C012 1.868(8) . ?
P0D C017 1.820(8) . ?
P0D C02H 1.821(8) . ?
P0E C00X 1.851(9) . ?
P0E C034 1.836(8) . ?
P0E C03G 1.862(11) . ?
P0E Ag5 2.500(5) . ?
P0E C1D 1.80(2) . ?
P0F C02E 1.795(10) . ?
P0F C03E 1.889(17) . ?
P0F C03I 1.781(9) . ?
P0F Pt3 2.612(6) . ?
P0F C24 1.868(19) . ?
P0F C1I 1.733(18) . ?
P0G C00U 1.827(8) . ?
P0G C028 1.84(2) . ?
P0G C03H 1.880(9) . ?
P0G Pt3 1.863(6) . ?
P0G C1R 1.87(2) . ?
O00I C03A 1.412(14) . ?
O00I C03B 1.427(14) . ?
C00J C015 1.398(11) . ?
C00J C01M 1.394(12) . ?
C00K H00K 0.9500 . ?
C00K C010 1.387(12) . ?
C00K C01V 1.364(15) . ?
C00L H00A 0.9900 . ?
C00L H00B 0.9900 . ?
C00L C00O 1.542(10) . ?
C00L C00P 1.543(10) . ?
C00M H00C 0.9900 . ?
C00M H00D 0.9900 . ?
C00M C00X 1.547(10) . ?
C00M C01R 1.538(12) . ?
C00N H00N 0.9500 . ?
C00N C017 1.403(11) . ?
C00N C02Y 1.402(11) . ?
C00O H00O 1.0000 . ?
C00O C01S 1.529(10) . ?
C00P H00P 1.0000 . ?
C00P C00T 1.528(10) . ?
C00Q H00E 0.9800 . ?
C00Q H00F 0.9800 . ?
C00Q H00G 0.9800 . ?
C00Q C01R 1.534(11) . ?
C00R C02N 1.405(14) . ?
C00R C037 1.380(14) . ?
C00S H00S 0.9500 . ?
C00S C014 1.375(15) . ?
C00S C01F 1.389(12) . ?
C00T H00H 0.9800 . ?
C00T H00I 0.9800 . ?
C00T H00J 0.9800 . ?
C00U C01C 1.402(13) . ?
C00U C039 1.392(13) . ?
C00W H00W 0.9500 . ?
C00W C01I 1.397(13) . ?
C00W C01Z 1.396(11) . ?
C00X H00X 1.0000 . ?
C00X C01G 1.534(12) . ?
C00Z C01H 1.391(12) . ?
C00Z C01U 1.413(12) . ?
C010 H010 0.9500 . ?
C010 C019 1.386(12) . ?
C011 H011 0.9500 . ?
C011 C013 1.396(13) . ?
C011 C01W 1.381(12) . ?
C012 H012 1.0000 . ?
C012 C027 1.525(11) . ?
C012 C02P 1.561(10) . ?
C013 C020 1.399(12) . ?
C014 H014 0.9500 . ?
C014 C01I 1.383(17) . ?
C015 H015 0.9500 . ?
C015 C01X 1.375(13) . ?
C016 H016 0.9500 . ?
C016 C02D 1.409(11) . ?
C016 C02H 1.384(12) . ?
C017 C030 1.399(12) . ?
C018 C01A 1.379(11) . ?
C018 C01J 1.412(12) . ?
C019 C01D 1.381(12) . ?
C01A H01A 0.9500 . ?
C01A C01T 1.402(13) . ?
C01C H01C 0.9500 . ?
C01C C02G 1.386(13) . ?
C01D H01D 0.9500 . ?
C01D C02C 1.394(12) . ?
C01E H01E 0.9500 . ?
C01E C01O 1.369(16) . ?
C01E C01Q 1.391(14) . ?
C01F H01F 0.9500 . ?
C01F C01Z 1.406(12) . ?
C01G H01B 0.9800 . ?
C01G H01G 0.9800 . ?
C01G H01H 0.9800 . ?
C01H H01I 0.9500 . ?
C01H C02X 1.382(13) . ?
C01I H01J 0.9500 . ?
C01J H01K 0.9500 . ?
C01J C02W 1.371(14) . ?
C01K H01L 0.9800 . ?
C01K H01M 0.9800 . ?
C01K H01N 0.9800 . ?
C01K C01P 1.523(12) . ?
C01L H01O 0.9500 . ?
C01L C02B 1.383(15) . ?
C01L C02X 1.403(15) . ?
C01M H01P 0.9500 . ?
C01M C01Y 1.381(13) . ?
C01N H01Q 0.9500 . ?
C01N C01O 1.357(16) . ?
C01N C02O 1.404(15) . ?
C01O H01R 0.9500 . ?
C01P H01S 1.0000 . ?
C01P C02P 1.543(12) . ?
C01Q H01T 0.9500 . ?
C01Q C02I 1.392(12) . ?
C01R H01U 1.0000 . ?
C01S H01V 0.9800 . ?
C01S H01W 0.9800 . ?
C01S H01X 0.9800 . ?
C01T H01Y 0.9500 . ?
C01T C02F 1.363(15) . ?
C01U H01Z 0.9500 . ?
C01U C02B 1.382(14) . ?
C01V H01 0.9500 . ?
C01V C02C 1.380(15) . ?
C01W H1 0.9500 . ?
C01W C022 1.389(14) . ?
C01X H2 0.9500 . ?
C01X C021 1.379(15) . ?
C01Y H3 0.9500 . ?
C01Y C021 1.415(13) . ?
C020 H020 0.9500 . ?
C020 C02K 1.388(13) . ?
C021 H021 0.9500 . ?
C022 H022 0.9500 . ?
C022 C02K 1.371(16) . ?
C023 H023 0.9500 . ?
C023 C026 1.394(14) . ?
C023 C02D 1.370(15) . ?
C024 H024 0.9500 . ?
C024 C02A 1.391(13) . ?
C024 C02Z 1.367(16) . ?
C025 H02 0.9800 . ?
C025 H 0.9800 . ?
C025 HA 0.9800 . ?
C025 C03A 1.501(16) . ?
C026 H026 0.9500 . ?
C026 C029 1.402(12) . ?
C027 H02A 0.9800 . ?
C027 H02B 0.9800 . ?
C027 H02C 0.9800 . ?
C028 C032 1.39(3) . ?
C028 C03N 1.37(3) . ?
C029 H029 0.9500 . ?
C029 C02H 1.399(13) . ?
C02A H02D 0.9500 . ?
C02A C034 1.376(13) . ?
C02B H02E 0.9500 . ?
C02C H02F 0.9500 . ?
C02D H02G 0.9500 . ?
C02E H02H 1.0000 . ?
C02E H02I 1.0000 . ?
C02E C03D 1.543(14) . ?
C02E C03O 1.569(12) . ?
C02E C20 1.487(14) . ?
C02F H02J 0.9500 . ?
C02F C02W 1.387(15) . ?
C02G H02K 0.9500 . ?
C02G C02J 1.376(16) . ?
C02I C02O 1.402(13) . ?
C02J H02L 0.9500 . ?
C02J C036 1.375(16) . ?
C02K H02M 0.9500 . ?
C02L H02N 0.9500 . ?
C02L C02M 1.379(14) . ?
C02L C02Y 1.375(14) . ?
C02M H02O 0.9500 . ?
C02M C030 1.389(13) . ?
C02N H02P 0.9500 . ?
C02N C02T 1.414(13) . ?
C02O H02Q 0.9500 . ?
C02P H02R 0.9900 . ?
C02P H02S 0.9900 . ?
C02R H02T 0.9500 . ?
C02R C034 1.401(13) . ?
C02R C03T 1.390(14) . ?
C02T H02U 0.9500 . ?
C02T C02U 1.36(2) . ?
C02U H02V 0.9500 . ?
C02U C03F 1.37(2) . ?
C02V H6 0.9800 . ?
C02V HB 0.9800 . ?
C02V HC 0.9800 . ?
C02V C03B 1.512(18) . ?
C02W H02W 0.9500 . ?
C02X H02X 0.9500 . ?
C02Y H02Y 0.9500 . ?
C02Z H02Z 0.9500 . ?
C02Z C03T 1.383(18) . ?
C030 H030 0.9500 . ?
C031 H03A 0.9800 . ?
C031 H03B 0.9800 . ?
C031 H03C 0.9800 . ?
C031 C03H 1.497(16) . ?
C032 H032 0.9500 . ?
C032 C033 1.38(3) . ?
C033 H033 0.9500 . ?
C033 C03S 1.41(3) . ?
C035 H035 0.9500 . ?
C035 C03E 1.39(2) . ?
C035 C03L 1.40(2) . ?
C036 H036 0.9500 . ?
C036 C039 1.399(13) . ?
C037 H037 0.9500 . ?
C037 C03F 1.386(15) . ?
C039 H039 0.9500 . ?
C03A H03K 0.9900 . ?
C03A H03M 0.9900 . ?
C03B H03O 0.9900 . ?
C03B H03P 0.9900 . ?
C03D H03D 0.9900 . ?
C03D H03E 0.9900 . ?
C03D C03H 1.534(14) . ?
C03E C4 1.41(2) . ?
C03F H03F 0.9500 . ?
C03G C03Q 1.3900 . ?
C03G C16 1.3900 . ?
C03Q H03Q 0.9500 . ?
C03Q C10 1.3900 . ?
C10 H10 0.9500 . ?
C10 C8 1.3900 . ?
C8 H8 0.9500 . ?
C8 C17 1.3900 . ?
C17 H17 0.9500 . ?
C17 C16 1.3900 . ?
C16 H16 0.9500 . ?
C03H H03H 1.0000 . ?
C03I C9 1.3900 . ?
C03I C5 1.3900 . ?
C9 H9 0.9500 . ?
C9 C1AA 1.3900 . ?
C1AA H1AA 0.9500 . ?
C1AA C12 1.3900 . ?
C12 H12 0.9500 . ?
C12 C0AA 1.3900 . ?
C0AA H0AA 0.9500 . ?
C0AA C5 1.3900 . ?
C5 H5 0.9500 . ?
C03L H03L 0.9500 . ?
C03L C11 1.36(2) . ?
C03N H03N 0.9500 . ?
C03N C03R 1.40(3) . ?
C03O H03G 0.9800 . ?
C03O H03I 0.9800 . ?
C03O H03J 0.9800 . ?
C03R H03R 0.9500 . ?
C03R C03S 1.38(3) . ?
C03S H03S 0.9500 . ?
C03T H03T 0.9500 . ?
C4 H4 0.9500 . ?
C4 C7 1.38(2) . ?
C7 H7 0.9500 . ?
C7 C11 1.41(3) . ?
C11 H11 0.9500 . ?
Ag4 Pt3 2.950(7) . ?
Ag4 Ag5 2.815(8) . ?
Ag4 Ag3 2.887(9) . ?
Pt3 Ag5 2.663(7) . ?
Pt3 Ag3 2.726(8) . ?
Ag5 Ag3 2.816(9) . ?
C2 H2A 0.9500 . ?
C2 C3 1.37(2) . ?
C2 C24 1.42(3) . ?
C3 H3A 0.9500 . ?
C3 C37 1.34(3) . ?
C1 H1A 0.9500 . ?
C1 C18 1.37(3) . ?
C1 C24 1.40(3) . ?
C18 H18 0.9500 . ?
C18 C37 1.40(4) . ?
C37 H37 0.9500 . ?
Sb2 F3 1.872(16) . ?
Sb2 F4 1.883(14) . ?
Sb2 F5 1.869(15) . ?
Sb2 F6 1.860(15) . ?
Sb2 F7 1.837(15) . ?
Sb2 F8 1.811(15) . ?
Sb1 F1 1.811(15) . ?
Sb1 F2 1.854(15) . ?
Sb1 F10 1.857(14) . ?
Sb1 F11 1.918(15) . ?
Sb1 F12 1.866(14) . ?
Sb1 F13 1.958(15) . ?
Cl3 C13 1.762(12) . ?
Cl4 C13 1.757(12) . ?
C13 H13A 0.9900 . ?
C13 H13B 0.9900 . ?
O2 C14 1.401(13) . ?
O2 C15 1.382(12) . ?
C6 H6A 0.9601 . ?
C6 H6B 0.9603 . ?
C6 H6C 0.9599 . ?
C6 C14 1.539(13) . ?
C14 H14A 0.9900 . ?
C14 H14B 0.9900 . ?
C15 H15A 0.9900 . ?
C15 H15B 0.9900 . ?
C15 C19 1.51(2) . ?
C19 H19A 0.9800 . ?
C19 H19B 0.9800 . ?
C19 H19C 0.9800 . ?
C1A H1AB 0.9500 . ?
C1A C1B 1.375(16) . ?
C1A C1F 1.387(16) . ?
C1B H1B 0.9500 . ?
C1B C1C 1.386(15) . ?
C1C H1C 0.9500 . ?
C1C C1D 1.368(15) . ?
C1D C1E 1.373(15) . ?
C1E H1E 0.9500 . ?
C1E C1F 1.379(15) . ?
C1F H1F 0.9500 . ?
C1G H1G 0.9500 . ?
C1G C1H 1.376(15) . ?
C1G C1L 1.378(16) . ?
C1H H1H 0.9500 . ?
C1H C1I 1.370(15) . ?
C1I C1J 1.382(15) . ?
C1J H1J 0.9500 . ?
C1J C1K 1.381(15) . ?
C1K H1K 0.9500 . ?
C1K C1L 1.373(16) . ?
C1L H1L 0.9500 . ?
C20 H20A 0.9800 . ?
C20 H20B 0.9800 . ?
C20 H20C 0.9800 . ?
C1M H1M 0.9500 . ?
C1M C1N 1.379(16) . ?
C1M C1R 1.376(16) . ?
C1N H1N 0.9500 . ?
C1N C1O 1.372(16) . ?
C1O H1O 0.9500 . ?
C1O C1P 1.381(16) . ?
C1P H1P 0.9500 . ?
C1P C1Q 1.374(16) . ?
C1Q H1Q 0.9500 . ?
C1Q C1R 1.375(16) . ?

loop_
_geom_torsion_atom_site_label_1
_geom_torsion_atom_site_label_2
_geom_torsion_atom_site_label_3
_geom_torsion_atom_site_label_4
_geom_torsion
_geom_torsion_site_symmetry_1
_geom_torsion_site_symmetry_2
_geom_torsion_site_symmetry_3
_geom_torsion_site_symmetry_4
_geom_torsion_publ_flag
Pt01 P0F C02E C03D -51.0(9) . . . . ?
Pt01 P0F C02E C03O 70.9(9) . . . . ?
Pt01 P0F C03E C035 -22.1(15) . . . . ?
Pt01 P0F C03E C4 158.7(11) . . . . ?
Pt01 P0F C03I C9 -66.5(8) . . . . ?
Pt01 P0F C03I C5 109.8(7) . . . . ?
Pt01 P0G C00U C01C -131.2(8) . . . . ?
Pt01 P0G C00U C039 48.9(8) . . . . ?
Pt01 P0G C028 C032 -179.0(16) . . . . ?
Pt01 P0G C028 C03N -6.6(19) . . . . ?
Pt01 P0G C03H C031 -176.0(10) . . . . ?
Pt01 P0G C03H C03D 56.5(9) . . . . ?
Ag02 P09 C00Z C01H -73.8(7) . . . . ?
Ag02 P09 C00Z C01U 96.3(7) . . . . ?
Ag02 P09 C013 C011 -43.2(6) . . . . ?
Ag02 P09 C013 C020 137.9(7) . . . . ?
Ag02 P09 C01R C00M 53.1(6) . . . . ?
Ag02 P09 C01R C00Q -179.9(5) . . . . ?
Ag02 P0A C00P C00L 62.8(5) . . . . ?
Ag02 P0A C00P C00T -172.8(5) . . . . ?
Ag02 P0A C019 C010 -23.8(7) . . . . ?
Ag02 P0A C019 C01D 160.6(6) . . . . ?
Ag02 P0A C01Z C00W -81.2(6) . . . . ?
Ag02 P0A C01Z C01F 91.4(6) . . . . ?
Ag02 P0D C012 C027 -179.2(4) . . . . ?
Ag02 P0D C012 C02P 57.5(6) . . . . ?
Ag02 P0D C017 C00N -47.5(7) . . . . ?
Ag02 P0D C017 C030 133.7(7) . . . . ?
Ag02 P0D C02H C016 101.8(7) . . . . ?
Ag02 P0D C02H C029 -69.2(6) . . . . ?
Ag2 P0C C00O C00L -72.3(5) . . . . ?
Ag2 P0C C00O C01S 50.0(6) . . . . ?
Ag2 P0C C00R C02N -163.0(6) . . . . ?
Ag2 P0C C00R C037 20.6(7) . . . . ?
Ag2 P0C C02I C01Q 68.3(7) . . . . ?
Ag2 P0C C02I C02O -111.4(7) . . . . ?
Ag1 P0E C00X C00M -45.2(6) . . . . ?
Ag1 P0E C00X C01G 77.3(6) . . . . ?
Ag1 P0E C034 C02A 12.2(8) . . . . ?
Ag1 P0E C034 C02R -166.1(7) . . . . ?
Ag1 P0E C03G C03Q 34.5(9) . . . . ?
Ag1 P0E C03G C16 -143.7(10) . . . . ?
Ag05 P08 C00J C015 -13.4(7) . . . . ?
Ag05 P08 C00J C01M 170.6(6) . . . . ?
Ag05 P08 C018 C01A -133.7(8) . . . . ?
Ag05 P08 C018 C01J 48.2(8) . . . . ?
Ag05 P08 C01P C01K 49.0(7) . . . . ?
Ag05 P08 C01P C02P -74.0(6) . . . . ?
P08 C00J C015 C01X -177.4(6) . . . . ?
P08 C00J C01M C01Y 178.3(6) . . . . ?
P08 C018 C01A C01T -178.8(8) . . . . ?
P08 C018 C01J C02W 177.8(9) . . . . ?
P08 C01P C02P C012 178.4(6) . . . . ?
P09 C00Z C01H C02X 171.9(7) . . . . ?
P09 C00Z C01U C02B -170.2(7) . . . . ?
P09 C013 C020 C02K -179.0(8) . . . . ?
P0A C019 C01D C02C 176.5(7) . . . . ?
P0C C00R C02N C02T -174.1(8) . . . . ?
P0C C00R C037 C03F 173.9(8) . . . . ?
P0C C02I C02O C01N -179.1(8) . . . . ?
P0D C012 C02P C01P -176.4(6) . . . . ?
P0D C017 C030 C02M 178.5(7) . . . . ?
P0E C03G C03Q C10 -178.4(13) . . . . ?
P0E C03G C16 C17 178.2(14) . . . . ?
P0E C1D C1E C1F 178.1(19) . . . . ?
P0F C02E C03D C03H 75.6(12) . . . . ?
P0F C03E C4 C7 179.2(15) . . . . ?
P0F C03I C9 C1AA 176.4(10) . . . . ?
P0F C03I C5 C0AA -176.2(11) . . . . ?
P0F C1I C1J C1K -174(3) . . . . ?
P0G C00U C01C C02G -178.5(8) . . . . ?
P0G C00U C039 C036 178.3(8) . . . . ?
P0G C028 C032 C033 170.7(19) . . . . ?
P0G C028 C03N C03R -171.5(19) . . . . ?
C00J P08 C018 C01A 109.3(9) . . . . ?
C00J P08 C018 C01J -68.7(8) . . . . ?
C00J P08 C01P C01K 175.6(6) . . . . ?
C00J P08 C01P C02P 52.7(6) . . . . ?
C00J C015 C01X C021 -1.3(13) . . . . ?
C00J C01M C01Y C021 -0.8(13) . . . . ?
C00K C010 C019 P0A -177.0(7) . . . . ?
C00K C010 C019 C01D -1.2(12) . . . . ?
C00K C01V C02C C01D -1.8(17) . . . . ?
C00N C017 C030 C02M -0.2(13) . . . . ?
C00O P0C C00R C02N 78.5(8) . . . . ?
C00O P0C C00R C037 -97.9(7) . . . . ?
C00O P0C C02I C01Q -167.6(6) . . . . ?
C00O P0C C02I C02O 12.8(8) . . . . ?
C00O C00L C00P P0A -163.7(5) . . . . ?
C00O C00L C00P C00T 68.5(8) . . . . ?
C00P P0A C019 C010 103.3(6) . . . . ?
C00P P0A C019 C01D -72.3(7) . . . . ?
C00P P0A C01Z C00W 153.9(6) . . . . ?
C00P P0A C01Z C01F -33.5(7) . . . . ?
C00P C00L C00O P0C 174.5(5) . . . . ?
C00P C00L C00O C01S 54.5(8) . . . . ?
C00R P0C C00O C00L 48.1(6) . . . . ?
C00R P0C C00O C01S 170.4(6) . . . . ?
C00R P0C C02I C01Q -57.9(7) . . . . ?
C00R P0C C02I C02O 122.5(8) . . . . ?
C00R C02N C02T C02U -1.9(16) . . . . ?
C00R C037 C03F C02U 2.5(17) . . . . ?
C00S C014 C01I C00W 1.2(14) . . . . ?
C00S C01F C01Z P0A -172.7(6) . . . . ?
C00S C01F C01Z C00W -0.2(11) . . . . ?
C00U P0G C028 C032 51.7(19) . . . . ?
C00U P0G C028 C03N -135.9(16) . . . . ?
C00U P0G C03H C031 -50.7(11) . . . . ?
C00U P0G C03H C03D -178.1(8) . . . . ?
C00U P0G Pt3 P0F -149.2(3) . . . . ?
C00U P0G Pt3 Ag4 23.8(4) . . . . ?
C00U P0G Pt3 Ag5 68.3(11) . . . . ?
C00U P0G Pt3 Ag3 -43.6(5) . . . . ?
C00U P0G C1R C1M -139.1(18) . . . . ?
C00U P0G C1R C1Q 44(2) . . . . ?
C00U C01C C02G C02J 0.5(17) . . . . ?
C00X P0E C034 C02A 148.1(7) . . . . ?
C00X P0E C034 C02R -30.2(9) . . . . ?
C00X P0E C03G C03Q -91.4(8) . . . . ?
C00X P0E C03G C16 90.3(11) . . . . ?
C00X P0E C1D C1C 76(2) . . . . ?
C00X P0E C1D C1E -99.6(16) . . . . ?
C00X C00M C01R P09 -167.5(5) . . . . ?
C00X C00M C01R C00Q 65.0(9) . . . . ?
C00Z P09 C013 C011 -162.2(6) . . . . ?
C00Z P09 C013 C020 18.9(8) . . . . ?
C00Z P09 C01R C00M 174.7(5) . . . . ?
C00Z P09 C01R C00Q -58.3(7) . . . . ?
C00Z C01H C02X C01L -1.3(15) . . . . ?
C00Z C01U C02B C01L -2.1(14) . . . . ?
C010 C00K C01V C02C 1.5(16) . . . . ?
C010 C019 C01D C02C 0.9(13) . . . . ?
C011 C013 C020 C02K 2.1(13) . . . . ?
C011 C01W C022 C02K 1.7(14) . . . . ?
C012 P0D C017 C00N 86.5(7) . . . . ?
C012 P0D C017 C030 -92.3(8) . . . . ?
C012 P0D C02H C016 -27.5(8) . . . . ?
C012 P0D C02H C029 161.5(6) . . . . ?
C013 P09 C00Z C01H 47.9(8) . . . . ?
C013 P09 C00Z C01U -142.0(7) . . . . ?
C013 P09 C01R C00M -73.2(6) . . . . ?
C013 P09 C01R C00Q 53.9(7) . . . . ?
C013 C011 C01W C022 -1.2(12) . . . . ?
C013 C020 C02K C022 -1.7(16) . . . . ?
C014 C00S C01F C01Z 0.5(12) . . . . ?
C015 C00J C01M C01Y 2.3(12) . . . . ?
C015 C01X C021 C01Y 2.8(13) . . . . ?
C017 P0D C012 C027 50.4(6) . . . . ?
C017 P0D C012 C02P -72.9(6) . . . . ?
C017 P0D C02H C016 -137.0(7) . . . . ?
C017 P0D C02H C029 52.0(7) . . . . ?
C017 C00N C02Y C02L -2.8(12) . . . . ?
C018 P08 C00J C015 102.0(6) . . . . ?
C018 P08 C00J C01M -74.1(7) . . . . ?
C018 P08 C01P C01K -77.2(7) . . . . ?
C018 P08 C01P C02P 159.8(6) . . . . ?
C018 C01A C01T C02F 0.3(16) . . . . ?
C018 C01J C02W C02F 2.0(17) . . . . ?
C019 P0A C00P C00L -65.8(5) . . . . ?
C019 P0A C00P C00T 58.6(6) . . . . ?
C019 P0A C01Z C00W 45.3(7) . . . . ?
C019 P0A C01Z C01F -142.1(6) . . . . ?
C019 C01D C02C C01V 0.6(15) . . . . ?
C01A C018 C01J C02W -0.4(15) . . . . ?
C01A C01T C02F C02W 1.4(18) . . . . ?
C01C C00U C039 C036 -1.6(15) . . . . ?
C01C C02G C02J C036 -2.3(17) . . . . ?
C01E C01Q C02I P0C 178.0(7) . . . . ?
C01E C01Q C02I C02O -2.3(13) . . . . ?
C01F C00S C014 C01I -1.1(13) . . . . ?
C01H C00Z C01U C02B 0.4(12) . . . . ?
C01I C00W C01Z P0A 173.1(6) . . . . ?
C01I C00W C01Z C01F 0.3(11) . . . . ?
C01J C018 C01A C01T -0.8(14) . . . . ?
C01K C01P C02P C012 58.2(10) . . . . ?
C01M C00J C015 C01X -1.2(12) . . . . ?
C01M C01Y C021 C01X -1.7(13) . . . . ?
C01O C01E C01Q C02I 1.0(15) . . . . ?
C01O C01N C02O C02I 1.1(17) . . . . ?
C01P P08 C00J C015 -144.3(6) . . . . ?
C01P P08 C00J C01M 39.6(7) . . . . ?
C01P P08 C018 C01A -2.3(10) . . . . ?
C01P P08 C018 C01J 179.7(7) . . . . ?
C01Q C01E C01O C01N 1.4(16) . . . . ?
C01Q C02I C02O C01N 1.3(14) . . . . ?
C01R P09 C00Z C01H 157.1(7) . . . . ?
C01R P09 C00Z C01U -32.8(8) . . . . ?
C01R P09 C013 C011 87.8(6) . . . . ?
C01R P09 C013 C020 -91.1(8) . . . . ?
C01R C00M C00X P0E 171.6(5) . . . . ?
C01R C00M C00X C01G 50.3(9) . . . . ?
C01T C02F C02W C01J -2.5(18) . . . . ?
C01U C00Z C01H C02X 1.4(13) . . . . ?
C01V C00K C010 C019 0.1(14) . . . . ?
C01W C011 C013 P09 -179.7(6) . . . . ?
C01W C011 C013 C020 -0.7(11) . . . . ?
C01W C022 C02K C020 -0.2(16) . . . . ?
C01Z P0A C00P C00L -175.0(4) . . . . ?
C01Z P0A C00P C00T -50.7(6) . . . . ?
C01Z P0A C019 C010 -146.1(6) . . . . ?
C01Z P0A C019 C01D 38.3(8) . . . . ?
C01Z C00W C01I C014 -0.9(13) . . . . ?
C023 C026 C029 C02H -0.7(13) . . . . ?
C024 C02A C034 P0E -179.4(7) . . . . ?
C024 C02A C034 C02R -1.1(14) . . . . ?
C024 C02Z C03T C02R -0.5(19) . . . . ?
C026 C023 C02D C016 1.1(13) . . . . ?
C026 C029 C02H P0D 170.8(7) . . . . ?
C026 C029 C02H C016 -0.4(12) . . . . ?
C027 C012 C02P C01P 58.5(10) . . . . ?
C028 P0G C00U C01C -7.2(12) . . . . ?
C028 P0G C00U C039 172.9(10) . . . . ?
C028 P0G C03H C031 64.0(13) . . . . ?
C028 P0G C03H C03D -63.5(11) . . . . ?
C028 C032 C033 C03S 2(4) . . . . ?
C028 C03N C03R C03S -1(4) . . . . ?
C02A C024 C02Z C03T -0.2(17) . . . . ?
C02B C01L C02X C01H -0.5(15) . . . . ?
C02D C016 C02H P0D -169.0(6) . . . . ?
C02D C016 C02H C029 1.9(12) . . . . ?
C02D C023 C026 C029 0.3(13) . . . . ?
C02E P0F C03E C035 98.8(13) . . . . ?
C02E P0F C03E C4 -80.4(13) . . . . ?
C02E P0F C03I C9 158.3(7) . . . . ?
C02E P0F C03I C5 -25.5(10) . . . . ?
C02E P0F C24 C2 10.5(18) . . . . ?
C02E P0F C24 C1 -164.5(18) . . . . ?
C02E P0F C1I C1H -72.6(17) . . . . ?
C02E P0F C1I C1J 98.7(19) . . . . ?
C02E C03D C03H P0G -78.4(11) . . . . ?
C02E C03D C03H C031 151.3(11) . . . . ?
C02G C02J C036 C039 2.1(16) . . . . ?
C02H P0D C012 C027 -59.9(6) . . . . ?
C02H P0D C012 C02P 176.8(5) . . . . ?
C02H P0D C017 C00N -162.0(6) . . . . ?
C02H P0D C017 C030 19.3(8) . . . . ?
C02H C016 C02D C023 -2.2(13) . . . . ?
C02I P0C C00O C00L 157.0(5) . . . . ?
C02I P0C C00O C01S -80.8(6) . . . . ?
C02I P0C C00R C02N -31.9(8) . . . . ?
C02I P0C C00R C037 151.7(7) . . . . ?
C02J C036 C039 C00U -0.1(15) . . . . ?
C02L C02M C030 C017 -1.1(15) . . . . ?
C02M C02L C02Y C00N 1.5(13) . . . . ?
C02N C00R C037 C03F -2.7(14) . . . . ?
C02N C02T C02U C03F 1.7(18) . . . . ?
C02O C01N C01O C01E -2.5(17) . . . . ?
C02T C02U C03F C037 -2.0(18) . . . . ?
C02X C01L C02B C01U 2.2(15) . . . . ?
C02Y C00N C017 P0D -176.7(6) . . . . ?
C02Y C00N C017 C030 2.2(12) . . . . ?
C02Y C02L C02M C030 0.5(14) . . . . ?
C02Z C024 C02A C034 0.9(15) . . . . ?
C032 C028 C03N C03R 1(3) . . . . ?
C032 C033 C03S C03R -1(4) . . . . ?
C034 P0E C00X C00M -179.3(5) . . . . ?
C034 P0E C00X C01G -56.8(6) . . . . ?
C034 P0E C03G C03Q 156.0(8) . . . . ?
C034 P0E C03G C16 -22.3(12) . . . . ?
C034 P0E C1D C1C -32(2) . . . . ?
C034 P0E C1D C1E 152.2(15) . . . . ?
C034 C02R C03T C02Z 0.3(18) . . . . ?
C035 C03E C4 C7 0(3) . . . . ?
C035 C03L C11 C7 0(3) . . . . ?
C037 C00R C02N C02T 2.3(14) . . . . ?
C039 C00U C01C C02G 1.4(15) . . . . ?
C03A O00I C03B C02V 173.2(9) . . . . ?
C03B O00I C03A C025 -175.4(9) . . . . ?
C03E P0F C02E C03D -174.5(9) . . . . ?
C03E P0F C02E C03O -52.6(10) . . . . ?
C03E P0F C03I C9 57.7(9) . . . . ?
C03E P0F C03I C5 -126.0(9) . . . . ?
C03E C035 C03L C11 0(3) . . . . ?
C03E C4 C7 C11 0(3) . . . . ?
C03G P0E C00X C00M 66.9(7) . . . . ?
C03G P0E C00X C01G -170.5(7) . . . . ?
C03G P0E C034 C02A -96.7(9) . . . . ?
C03G P0E C034 C02R 84.9(10) . . . . ?
C03G C03Q C10 C8 0.0 . . . . ?
C03Q C03G C16 C17 0.0 . . . . ?
C03Q C10 C8 C17 0.0 . . . . ?
C10 C8 C17 C16 0.0 . . . . ?
C8 C17 C16 C03G 0.0 . . . . ?
C16 C03G C03Q C10 0.0 . . . . ?
C03H P0G C00U C01C 108.4(9) . . . . ?
C03H P0G C00U C039 -71.5(8) . . . . ?
C03H P0G C028 C032 -57.8(19) . . . . ?
C03H P0G C028 C03N 114.6(16) . . . . ?
C03H P0G Pt3 P0F -29.1(5) . . . . ?
C03H P0G Pt3 Ag4 143.9(5) . . . . ?
C03H P0G Pt3 Ag5 -171.6(10) . . . . ?
C03H P0G Pt3 Ag3 76.5(6) . . . . ?
C03H P0G C1R C1M 117.4(19) . . . . ?
C03H P0G C1R C1Q -60(2) . . . . ?
C03I P0F C02E C03D 83.4(10) . . . . ?
C03I P0F C02E C03O -154.7(10) . . . . ?
C03I P0F C03E C035 -142.4(13) . . . . ?
C03I P0F C03E C4 38.4(14) . . . . ?
C03I C9 C1AA C12 0.0 . . . . ?
C9 C03I C5 C0AA 0.0 . . . . ?
C9 C1AA C12 C0AA 0.0 . . . . ?
C1AA C12 C0AA C5 0.0 . . . . ?
C12 C0AA C5 C03I 0.0 . . . . ?
C5 C03I C9 C1AA 0.0 . . . . ?
C03L C035 C03E P0F -179.6(14) . . . . ?
C03L C035 C03E C4 0(2) . . . . ?
C03N C028 C032 C033 -2(3) . . . . ?
C03N C03R C03S C033 0(4) . . . . ?
C03O C02E C03D C03H -41.3(17) . . . . ?
C03T C02R C034 P0E 178.7(8) . . . . ?
C03T C02R C034 C02A 0.5(15) . . . . ?
C4 C7 C11 C03L 0(3) . . . . ?
Ag4 P08 C00J C015 -33.5(6) . . . . ?
Ag4 P08 C00J C01M 150.5(6) . . . . ?
Ag4 P08 C018 C01A -133.8(7) . . . . ?
Ag4 P08 C018 C01J 48.1(9) . . . . ?
Ag4 P08 C01P C01K 66.3(6) . . . . ?
Ag4 P08 C01P C02P -56.6(6) . . . . ?
Pt3 P0F C02E C03D -41.2(9) . . . . ?
Pt3 P0F C02E C20 101(2) . . . . ?
Pt3 P0F C24 C2 123.0(16) . . . . ?
Pt3 P0F C24 C1 -52.0(19) . . . . ?
Pt3 P0F C1I C1H 153.1(12) . . . . ?
Pt3 P0F C1I C1J -36(2) . . . . ?
Pt3 P0G C00U C01C -120.8(8) . . . . ?
Pt3 P0G C00U C039 59.3(8) . . . . ?
Pt3 P0G C03H C031 -176.9(9) . . . . ?
Pt3 P0G C03H C03D 55.6(10) . . . . ?
Pt3 P0G C1R C1M -11(2) . . . . ?
Pt3 P0G C1R C1Q 172.3(19) . . . . ?
Ag5 P0E C00X C00M -41.8(7) . . . . ?
Ag5 P0E C00X C01G 80.8(7) . . . . ?
Ag5 P0E C034 C02A -2.8(8) . . . . ?
Ag5 P0E C034 C02R 178.9(8) . . . . ?
Ag5 P0E C1D C1C -144(2) . . . . ?
Ag5 P0E C1D C1E 39.7(17) . . . . ?
C2 C3 C37 C18 -3(4) . . . . ?
C3 C2 C24 P0F -179.9(16) . . . . ?
C3 C2 C24 C1 -4(3) . . . . ?
C1 C18 C37 C3 0(4) . . . . ?
C18 C1 C24 P0F 177.0(19) . . . . ?
C18 C1 C24 C2 2(3) . . . . ?
C24 P0F C02E C03D 69.6(10) . . . . ?
C24 P0F C02E C20 -148(2) . . . . ?
C24 P0F C1I C1H 32.6(18) . . . . ?
C24 P0F C1I C1J -156.1(19) . . . . ?
C24 C2 C3 C37 5(3) . . . . ?
C24 C1 C18 C37 0(4) . . . . ?
C14 O2 C15 C19 173(4) . . . . ?
C15 O2 C14 C6 -173(3) . . . . ?
C1A C1B C1C C1D 3(2) . . . . ?
C1B C1A C1F C1E -6(3) . . . . ?
C1B C1C C1D P0E 178.8(19) . . . . ?
C1B C1C C1D C1E -5(3) . . . . ?
C1C C1D C1E C1F 2(2) . . . . ?
C1D P0E C00X C00M 68.4(9) . . . . ?
C1D P0E C00X C01G -169.1(9) . . . . ?
C1D P0E C034 C02A -109.5(11) . . . . ?
C1D P0E C034 C02R 72.1(13) . . . . ?
C1D C1E C1F C1A 4(2) . . . . ?
C1F C1A C1B C1C 2(2) . . . . ?
C1G C1H C1I P0F 172.1(18) . . . . ?
C1G C1H C1I C1J 1(2) . . . . ?
C1H C1G C1L C1K -2(4) . . . . ?
C1H C1I C1J C1K -2(4) . . . . ?
C1I P0F C02E C03D 176.0(10) . . . . ?
C1I P0F C02E C20 -42(2) . . . . ?
C1I P0F C24 C2 -103.0(18) . . . . ?
C1I P0F C24 C1 82(2) . . . . ?
C1I C1J C1K C1L 1(5) . . . . ?
C1J C1K C1L C1G 1(5) . . . . ?
C1L C1G C1H C1I 1(2) . . . . ?
C20 C02E C03D C03H -75(2) . . . . ?
Ag3 P0C C00O C00L -83.5(5) . . . . ?
Ag3 P0C C00O C01S 38.7(6) . . . . ?
Ag3 P0C C00R C02N -156.0(7) . . . . ?
Ag3 P0C C00R C037 27.6(8) . . . . ?
Ag3 P0C C02I C01Q 72.7(7) . . . . ?
Ag3 P0C C02I C02O -106.9(8) . . . . ?
C1M C1N C1O C1P 0(2) . . . . ?
C1N C1M C1R P0G -174.5(17) . . . . ?
C1N C1M C1R C1Q 3(3) . . . . ?
C1N C1O C1P C1Q 1.2(18) . . . . ?
C1O C1P C1Q C1R 0(2) . . . . ?
C1P C1Q C1R P0G 174.9(16) . . . . ?
C1P C1Q C1R C1M -2(3) . . . . ?
C1R P0G C00U C01C 8.6(13) . . . . ?
C1R P0G C00U C039 -171.3(11) . . . . ?
C1R P0G C03H C031 59.2(13) . . . . ?
C1R P0G C03H C03D -68.3(11) . . . . ?
C1R P0G Pt3 P0F 85.1(10) . . . . ?
C1R P0G Pt3 Ag4 -101.9(10) . . . . ?
C1R P0G Pt3 Ag5 -57.4(14) . . . . ?
C1R P0G Pt3 Ag3 -169.3(10) . . . . ?
C1R C1M C1N C1O -1(2) . . . . ?
